data_7017844
loop_
_publ_author_name
'Demoro, Bruno'
'Sarniguet, Cynthia'
'S\'anchez-Delgado, Roberto'
'Rossi, Miriam'
'Liebowitz, Daniel'
'Caruso, Francesco'
'Olea-Azar, Claudio'
'Moreno, Virtudes'
'Medeiros, Andrea'
'Comini, Marcelo A.'
'Otero, Luc\'ia'
'Gambino, Dinorah'

_publ_section_title
;
 New organoruthenium complexes with bioactive thiosemicarbazones as
 co-ligands: potential anti-trypanosomal agents.
;
_journal_issue 5
_journal_name_full 'Dalton transactions (Cambridge, England : 2003)'
_journal_page_first 1534
_journal_page_last 1543
_journal_paper_doi 10.1039/c1dt11519g
_journal_volume 41
_journal_year 2012
_chemical_formula_moiety '2(C32 H38 N8 O6 Ru2 S2), 4(Cl), 15(O)'
_chemical_formula_sum 'C32 H38 Cl2 N8 O13.5 Ru2 S2'
_chemical_formula_weight 1087.88
_chemical_name_common
;
bis(u-S-5-nitrofurylthiosemicarbazonato)-bis(p-cymene)-di-
ruthenium(ii) dichloride heptahydrate
;
_chemical_name_systematic
;
bis(u-S-5-nitrofurylthiosemicarbazonato)-bis(p-cymene)-di-ruthenium(II)
dichloride heptahydrate
;
_space_group_IT_number 14
_symmetry_cell_setting monoclinic
_symmetry_space_group_name_Hall '-P 2ybc'
_symmetry_space_group_name_H-M 'P 1 21/c 1'
_atom_sites_solution_hydrogens geom
_atom_sites_solution_primary direct
_atom_sites_solution_secondary difmap
_audit_creation_date 2011-20-10
_audit_creation_method SHELXL-97
_cell_angle_alpha 90.00
_cell_angle_beta 108.286(4)
_cell_angle_gamma 90.00
_cell_formula_units_Z 8
_cell_length_a 19.809(7)
_cell_length_b 25.120(8)
_cell_length_c 19.115(6)
_cell_measurement_reflns_used 9238
_cell_measurement_temperature 125(2)
_cell_measurement_theta_max 30.30
_cell_measurement_theta_min 2.30
_cell_volume 9031(5)
_computing_cell_refinement 'Bruker SAINT'
_computing_data_collection 'Bruker APEX2'
_computing_data_reduction 'Bruker SAINT'
_computing_molecular_graphics 'Bruker SHELXTL'
_computing_publication_material 'Bruker SHELXTL'
_computing_structure_refinement 'SHELXL-97 (Sheldrick, 2008)'
_computing_structure_solution 'SHELXS-97 (Sheldrick, 2008)'
_diffrn_ambient_temperature 125(2)
_diffrn_measured_fraction_theta_full 1.000
_diffrn_measured_fraction_theta_max 1.000
_diffrn_measurement_device_type 'Bruker APEX-II CCD'
_diffrn_measurement_method 'phi and omega scans'
_diffrn_radiation_monochromator graphite
_diffrn_radiation_source 'fine-focus sealed tube'
_diffrn_radiation_type MoK\a
_diffrn_radiation_wavelength 0.71073
_diffrn_reflns_av_R_equivalents 0.0883
_diffrn_reflns_av_sigmaI/netI 0.0621
_diffrn_reflns_limit_h_max 23
_diffrn_reflns_limit_h_min -23
_diffrn_reflns_limit_k_max 29
_diffrn_reflns_limit_k_min -29
_diffrn_reflns_limit_l_max 22
_diffrn_reflns_limit_l_min -22
_diffrn_reflns_number 85246
_diffrn_reflns_theta_full 24.41
_diffrn_reflns_theta_max 24.41
_diffrn_reflns_theta_min 1.35
_exptl_absorpt_coefficient_mu 0.947
_exptl_absorpt_correction_T_max 0.8635
_exptl_absorpt_correction_T_min 0.8268
_exptl_absorpt_correction_type empirical
_exptl_absorpt_process_details SADABS
_exptl_crystal_colour red
_exptl_crystal_density_diffrn 1.600
_exptl_crystal_density_method 'not measured'
_exptl_crystal_description block
_exptl_crystal_F_000 4384
_exptl_crystal_size_max 0.17
_exptl_crystal_size_mid 0.17
_exptl_crystal_size_min 0.13
_refine_diff_density_max 1.086
_refine_diff_density_min -0.839
_refine_diff_density_rms 0.112
_refine_ls_extinction_method none
_refine_ls_goodness_of_fit_ref 1.006
_refine_ls_hydrogen_treatment mixed
_refine_ls_matrix_type full
_refine_ls_number_parameters 1150
_refine_ls_number_reflns 14865
_refine_ls_number_restraints 0
_refine_ls_restrained_S_all 1.006
_refine_ls_R_factor_all 0.0842
_refine_ls_R_factor_gt 0.0457
_refine_ls_shift/su_max 0.051
_refine_ls_shift/su_mean 0.001
_refine_ls_structure_factor_coef Fsqd
_refine_ls_weighting_details 'calc w=1/[\s^2^(Fo^2^)+(0.0417P)^2^+33.8187P] where P=(Fo^2^+2Fc^2^)/3'
_refine_ls_weighting_scheme calc
_refine_ls_wR_factor_gt 0.0996
_refine_ls_wR_factor_ref 0.1182
_reflns_number_gt 10119
_reflns_number_total 14865
_reflns_threshold_expression >2sigma(I)
_cod_data_source_file c1dt11519g.txt
_cod_data_source_block p21c
_cod_original_sg_symbol_H-M P2(1)/c
_cod_database_code 7017844

loop_
_symmetry_equiv_pos_as_xyz
'x, y, z'
'-x, y+1/2, -z+1/2'
'-x, -y, -z'
'x, -y-1/2, z-1/2'

loop_
_atom_site_label
_atom_site_type_symbol
_atom_site_fract_x
_atom_site_fract_y
_atom_site_fract_z
_atom_site_U_iso_or_equiv
_atom_site_adp_type
_atom_site_occupancy
_atom_site_symmetry_multiplicity
_atom_site_calc_flag
_atom_site_refinement_flags
Ru1 Ru 1.09234(2) 0.174185(19) 0.69669(3) 0.02021(12) Uani 1 1 d .
Ru2 Ru 0.92769(2) 0.19507(2) 0.72821(3) 0.02622(13) Uani 1 1 d .
Ru3 Ru 0.58758(2) 0.286874(19) 0.77319(3) 0.02270(13) Uani 1 1 d .
Ru4 Ru 0.41692(2) 0.306822(18) 0.79451(3) 0.01979(12) Uani 1 1 d .
S1 S 0.97541(7) 0.19597(6) 0.62625(8) 0.0238(3) Uani 1 1 d .
S2 S 1.03808(8) 0.15707(6) 0.79206(8) 0.0268(4) Uani 1 1 d .
S3 S 0.47566(8) 0.31819(6) 0.70197(8) 0.0236(3) Uani 1 1 d .
S4 S 0.53356(7) 0.28991(6) 0.87031(8) 0.0230(3) Uani 1 1 d .
O1 O 1.2139(2) -0.11325(18) 0.7289(3) 0.0428(12) Uani 1 1 d .
O2 O 1.1438(2) -0.16425(17) 0.6450(3) 0.0392(12) Uani 1 1 d .
O3 O 1.1336(2) -0.03091(15) 0.6811(2) 0.0237(9) Uani 1 1 d .
O10 O 0.6304(2) 0.02129(16) 0.4949(2) 0.0328(11) Uani 1 1 d .
O11 O 0.6534(2) -0.06376(17) 0.5078(2) 0.0357(11) Uani 1 1 d .
O12 O 0.75081(19) 0.04627(15) 0.5901(2) 0.0222(9) Uani 1 1 d .
O20 O 0.8279(2) 0.57072(17) 0.9596(2) 0.0363(11) Uani 1 1 d .
O21 O 0.8625(2) 0.48884(16) 0.9890(2) 0.0302(10) Uani 1 1 d .
O22 O 0.74640(19) 0.45061(14) 0.8973(2) 0.0225(9) Uani 1 1 d .
O30 O 0.3400(2) 0.64199(17) 0.8553(3) 0.0390(11) Uani 1 1 d .
O31 O 0.2788(3) 0.59527(18) 0.7607(3) 0.0448(12) Uani 1 1 d .
O32 O 0.3614(2) 0.51272(15) 0.8052(2) 0.0265(10) Uani 1 1 d .
N1 N 1.1592(3) -0.1216(2) 0.6774(3) 0.0290(12) Uani 1 1 d .
N2 N 1.0587(2) 0.09993(18) 0.6513(3) 0.0204(11) Uani 1 1 d .
N3 N 0.9956(2) 0.09154(19) 0.5953(3) 0.0227(11) Uani 1 1 d .
N4 N 0.8917(2) 0.13012(19) 0.5267(3) 0.0268(12) Uani 1 1 d .
H4A H 0.8794 0.1010 0.5024 0.032 Uiso 1 1 calc R
H4B H 0.8639 0.1573 0.5165 0.032 Uiso 1 1 calc R
N10 N 0.6688(2) -0.0170(2) 0.5229(3) 0.0254(12) Uani 1 1 d .
N11 N 0.9024(2) 0.11521(19) 0.7068(3) 0.0241(11) Uani 1 1 d .
N12 N 0.9464(3) 0.07401(19) 0.7426(3) 0.0264(12) Uani 1 1 d .
N13 N 1.0566(3) 0.0532(2) 0.8195(3) 0.0350(13) Uani 1 1 d .
H13A H 1.0453 0.0200 0.8166 0.042 Uiso 1 1 calc R
H13B H 1.0983 0.0631 0.8462 0.042 Uiso 1 1 calc R
N20 N 0.8191(3) 0.5218(2) 0.9542(3) 0.0247(12) Uani 1 1 d .
N21 N 0.6060(2) 0.36842(18) 0.7851(3) 0.0217(11) Uani 1 1 d .
N22 N 0.5608(2) 0.40615(19) 0.7415(3) 0.0241(11) Uani 1 1 d .
N23 N 0.4503(3) 0.4181(2) 0.6581(3) 0.0332(13) Uani 1 1 d .
H23A H 0.4588 0.4515 0.6558 0.040 Uiso 1 1 calc R
H23B H 0.4100 0.4052 0.6321 0.040 Uiso 1 1 calc R
N30 N 0.3298(3) 0.6017(2) 0.8170(3) 0.0317(13) Uani 1 1 d .
N31 N 0.4452(2) 0.38404(19) 0.8340(3) 0.0225(11) Uani 1 1 d .
N32 N 0.5059(2) 0.39456(19) 0.8917(3) 0.0226(11) Uani 1 1 d .
N33 N 0.6093(2) 0.3602(2) 0.9678(3) 0.0303(13) Uani 1 1 d .
H33A H 0.6190 0.3901 0.9906 0.036 Uiso 1 1 calc R
H33B H 0.6383 0.3339 0.9812 0.036 Uiso 1 1 calc R
C1 C 1.1095(3) -0.0787(2) 0.6533(3) 0.0244(14) Uani 1 1 d .
C2 C 1.0423(3) -0.0774(3) 0.6072(4) 0.0298(15) Uani 1 1 d .
C3 C 1.0216(3) -0.0238(3) 0.6046(4) 0.0289(15) Uani 1 1 d .
C4 C 1.0782(3) 0.0036(2) 0.6502(3) 0.0228(13) Uani 1 1 d .
C5 C 1.0958(3) 0.0572(2) 0.6741(3) 0.0236(14) Uani 1 1 d .
C6 C 0.9538(3) 0.1331(2) 0.5802(3) 0.0228(13) Uani 1 1 d .
C7 C 1.1564(3) 0.2391(3) 0.7620(4) 0.0263(14) Uani 1 1 d .
C8 C 1.1296(3) 0.2554(2) 0.6888(4) 0.0266(15) Uani 1 1 d .
C9 C 1.1399(3) 0.2245(2) 0.6305(3) 0.0269(14) Uani 1 1 d .
C10 C 1.1809(3) 0.1771(2) 0.6508(3) 0.0257(14) Uani 1 1 d .
H10 H 1.1890 0.1558 0.6144 0.031 Uiso 1 1 calc R
C11 C 1.2092(3) 0.1620(2) 0.7252(3) 0.0253(14) Uani 1 1 d .
H11 H 1.2366 0.1312 0.7369 0.030 Uiso 1 1 calc R
C12 C 1.1976(3) 0.1917(2) 0.7822(3) 0.0255(14) Uani 1 1 d .
C13 C 1.2240(3) 0.1740(3) 0.8607(3) 0.0329(15) Uani 1 1 d .
H13C H 1.2297 0.1360 0.8626 0.049 Uiso 1 1 calc R
H13D H 1.1904 0.1840 0.8852 0.049 Uiso 1 1 calc R
H13E H 1.2690 0.1905 0.8848 0.049 Uiso 1 1 calc R
C14 C 1.1072(3) 0.2418(3) 0.5509(3) 0.0322(15) Uani 1 1 d .
C15 C 1.1528(4) 0.2846(3) 0.5324(4) 0.052(2) Uani 1 1 d .
H15A H 1.1571 0.3142 0.5651 0.078 Uiso 1 1 calc R
H15B H 1.1312 0.2961 0.4825 0.078 Uiso 1 1 calc R
H15C H 1.1992 0.2704 0.5377 0.078 Uiso 1 1 calc R
C16 C 1.0951(4) 0.1955(3) 0.4968(4) 0.0444(18) Uani 1 1 d .
H16A H 1.1399 0.1795 0.4997 0.067 Uiso 1 1 calc R
H16B H 1.0726 0.2084 0.4476 0.067 Uiso 1 1 calc R
H16C H 1.0650 0.1695 0.5089 0.067 Uiso 1 1 calc R
C20 C 0.7364(3) -0.0059(2) 0.5758(3) 0.0226(13) Uani 1 1 d .
C21 C 0.7899(3) -0.0384(2) 0.6150(3) 0.0292(15) Uani 1 1 d .
H21 H 0.7912 -0.0754 0.6144 0.035 Uiso 1 1 calc R
C22 C 0.8426(4) -0.0035(3) 0.6564(4) 0.0306(16) Uani 1 1 d .
C23 C 0.8183(3) 0.0473(2) 0.6407(3) 0.0234(14) Uani 1 1 d .
C24 C 0.8424(3) 0.1009(2) 0.6604(3) 0.0250(14) Uani 1 1 d .
H24 H 0.8116 0.1281 0.6373 0.030 Uiso 1 1 calc R
C25 C 1.0097(3) 0.0891(3) 0.7830(3) 0.0273(14) Uani 1 1 d .
C26 C 0.8938(3) 0.2150(3) 0.8241(4) 0.0373(17) Uani 1 1 d .
C27 C 0.9433(3) 0.2544(3) 0.8138(5) 0.047(2) Uani 1 1 d .
H27 H 0.9845 0.2611 0.8526 0.056 Uiso 1 1 calc R
C28 C 0.9320(4) 0.2824(3) 0.7486(5) 0.047(2) Uani 1 1 d .
H28 H 0.9657 0.3069 0.7444 0.057 Uiso 1 1 calc R
C29 C 0.8709(4) 0.2740(3) 0.6896(4) 0.0431(19) Uani 1 1 d .
C30 C 0.8218(3) 0.2352(3) 0.6959(4) 0.0293(15) Uani 1 1 d .
C31 C 0.8328(3) 0.2060(2) 0.7614(3) 0.0272(14) Uani 1 1 d .
H31 H 0.7998 0.1804 0.7638 0.033 Uiso 1 1 calc R
C32 C 0.9101(4) 0.1852(3) 0.8950(4) 0.057(2) Uani 1 1 d .
H32 H 0.9596 0.1734 0.9078 0.069 Uiso 1 1 calc R
C33 C 0.8599(5) 0.3045(3) 0.6198(5) 0.068(3) Uani 1 1 d .
H33C H 0.8311 0.3352 0.6197 0.101 Uiso 1 1 calc R
H33D H 0.8366 0.2822 0.5785 0.101 Uiso 1 1 calc R
H33E H 0.9052 0.3156 0.6164 0.101 Uiso 1 1 calc R
C34 C 0.8666(5) 0.1377(4) 0.8903(5) 0.081(3) Uani 1 1 d .
H34A H 0.8188 0.1479 0.8864 0.122 Uiso 1 1 calc R
H34B H 0.8860 0.1164 0.9338 0.122 Uiso 1 1 calc R
H34C H 0.8663 0.1173 0.8477 0.122 Uiso 1 1 calc R
C35 C 0.9053(5) 0.2235(4) 0.9556(4) 0.072(3) Uani 1 1 d .
H35A H 0.9314 0.2554 0.9536 0.109 Uiso 1 1 calc R
H35B H 0.9253 0.2069 1.0028 0.109 Uiso 1 1 calc R
H35C H 0.8565 0.2323 0.9483 0.109 Uiso 1 1 calc R
C40 C 0.7538(3) 0.5036(2) 0.9044(3) 0.0233(14) Uani 1 1 d .
C41 C 0.6962(3) 0.5303(3) 0.8624(3) 0.0279(15) Uani 1 1 d .
C42 C 0.6477(3) 0.4911(2) 0.8255(3) 0.0253(14) Uani 1 1 d .
C43 C 0.6789(3) 0.4432(2) 0.8465(3) 0.0227(13) Uani 1 1 d .
C44 C 0.6621(3) 0.3880(2) 0.8334(3) 0.0234(14) Uani 1 1 d .
H44 H 0.6945 0.3637 0.8622 0.028 Uiso 1 1 calc R
C45 C 0.4991(3) 0.3866(2) 0.7016(3) 0.0251(14) Uani 1 1 d .
C46 C 0.6473(3) 0.2126(2) 0.8271(4) 0.0338(16) Uani 1 1 d .
C47 C 0.6959(3) 0.2511(2) 0.8187(4) 0.0277(15) Uani 1 1 d .
H47 H 0.7338 0.2614 0.8592 0.033 Uiso 1 1 calc R
C48 C 0.6874(3) 0.2740(3) 0.7496(4) 0.0276(15) Uani 1 1 d .
C49 C 0.6321(3) 0.2601(2) 0.6852(4) 0.0297(15) Uani 1 1 d .
C50 C 0.5825(3) 0.2219(3) 0.6949(4) 0.0344(17) Uani 1 1 d .
C51 C 0.5895(3) 0.1991(2) 0.7631(4) 0.0364(17) Uani 1 1 d .
H51 H 0.5558 0.1746 0.7671 0.044 Uiso 1 1 calc R
C52 C 0.6544(4) 0.1876(3) 0.8998(4) 0.049(2) Uani 1 1 d .
H52A H 0.6849 0.1570 0.9065 0.073 Uiso 1 1 calc R
H52B H 0.6084 0.1767 0.9012 0.073 Uiso 1 1 calc R
H52C H 0.6745 0.2128 0.9384 0.073 Uiso 1 1 calc R
C53 C 0.6275(4) 0.2827(3) 0.6103(4) 0.0414(18) Uani 1 1 d .
H53 H 0.6600 0.2611 0.5925 0.050 Uiso 1 1 calc R
C54 C 0.6547(6) 0.3390(3) 0.6139(5) 0.084(3) Uani 1 1 d .
H54A H 0.6488 0.3516 0.5650 0.126 Uiso 1 1 calc R
H54B H 0.7042 0.3398 0.6423 0.126 Uiso 1 1 calc R
H54C H 0.6284 0.3614 0.6368 0.126 Uiso 1 1 calc R
C55 C 0.5565(4) 0.2760(5) 0.5549(5) 0.098(4) Uani 1 1 d .
H55A H 0.5213 0.2932 0.5721 0.146 Uiso 1 1 calc R
H55B H 0.5456 0.2388 0.5476 0.146 Uiso 1 1 calc R
H55C H 0.5565 0.2918 0.5092 0.146 Uiso 1 1 calc R
C60 C 0.3808(3) 0.5598(2) 0.8394(4) 0.0288(15) Uani 1 1 d .
C61 C 0.4452(3) 0.5589(3) 0.8897(4) 0.0333(16) Uani 1 1 d .
H61 H 0.4685 0.5871 0.9190 0.040 Uiso 1 1 calc R
C62 C 0.4708(3) 0.5063(3) 0.8895(4) 0.0307(15) Uani 1 1 d .
C63 C 0.4181(3) 0.4784(2) 0.8375(3) 0.0255(14) Uani 1 1 d .
C64 C 0.4054(3) 0.4251(2) 0.8100(3) 0.0239(14) Uani 1 1 d .
C65 C 0.5499(3) 0.3546(2) 0.9121(3) 0.0226(13) Uani 1 1 d .
C66 C 0.3455(3) 0.2472(2) 0.7200(3) 0.0274(15) Uani 1 1 d .
C67 C 0.3791(3) 0.2237(2) 0.7883(3) 0.0238(14) Uani 1 1 d .
H67 H 0.4040 0.1920 0.7907 0.029 Uiso 1 1 calc R
C68 C 0.3754(3) 0.2479(2) 0.8548(3) 0.0250(14) Uani 1 1 d .
H68 H 0.3983 0.2317 0.8998 0.030 Uiso 1 1 calc R
C69 C 0.3376(3) 0.2960(2) 0.8536(3) 0.0246(14) Uani 1 1 d .
C70 C 0.3031(3) 0.3184(3) 0.7826(3) 0.0244(14) Uani 1 1 d .
C71 C 0.3071(3) 0.2955(2) 0.7179(3) 0.0260(14) Uani 1 1 d .
H71 H 0.2846 0.3118 0.6729 0.031 Uiso 1 1 calc R
C72 C 0.3521(3) 0.2237(3) 0.6503(3) 0.0370(17) Uani 1 1 d .
H72A H 0.3934 0.2013 0.6617 0.055 Uiso 1 1 calc R
H72B H 0.3565 0.2517 0.6180 0.055 Uiso 1 1 calc R
H72C H 0.3105 0.2029 0.6265 0.055 Uiso 1 1 calc R
C73 C 0.3361(3) 0.3252(3) 0.9222(3) 0.0246(14) Uani 1 1 d .
C74 C 0.4001(3) 0.3138(3) 0.9899(3) 0.0328(16) Uani 1 1 d .
H74A H 0.3986 0.2774 1.0047 0.049 Uiso 1 1 calc R
H74B H 0.3989 0.3369 1.0295 0.049 Uiso 1 1 calc R
H74C H 0.4432 0.3199 0.9781 0.049 Uiso 1 1 calc R
C75 C 0.2668(3) 0.3136(3) 0.9393(4) 0.0344(16) Uani 1 1 d .
H75A H 0.2269 0.3221 0.8970 0.052 Uiso 1 1 calc R
H75B H 0.2650 0.3348 0.9804 0.052 Uiso 1 1 calc R
H75C H 0.2651 0.2766 0.9511 0.052 Uiso 1 1 calc R
Cl1 Cl 0.24595(8) 0.69909(7) 0.99495(9) 0.0352(4) Uani 1 1 d .
Cl2 Cl 0.31128(9) 0.36209(8) 0.54512(9) 0.0471(5) Uani 1 1 d .
Cl3 Cl 0.45932(11) 0.39749(8) 0.23508(13) 0.0619(6) Uani 1 1 d .
Cl4 Cl 0.08573(9) 0.36361(7) 0.79883(11) 0.0500(5) Uani 1 1 d .
O1W O 0.2656(3) 0.4279(2) 0.6623(3) 0.0576(14) Uani 1 1 d .
O2W O 0.4213(3) 0.3699(2) 0.4528(3) 0.0788(19) Uani 1 1 d .
O3W O 0.4390(3) 0.5345(2) 0.6396(4) 0.0746(18) Uani 1 1 d .
O4W O 0.2930(3) 0.5342(2) 0.6319(3) 0.0733(18) Uani 1 1 d .
O5W O 0.3513(3) 0.4191(2) 0.3190(4) 0.0773(18) Uani 1 1 d .
O6W O 1.0384(3) 0.9367(2) 0.7986(3) 0.081(2) Uani 1 1 d .
O7W O 0.4672(4) 0.5490(3) 0.5037(4) 0.097(2) Uani 1 1 d .
O8W O 0.1709(4) 0.0743(3) 0.9556(4) 0.132(4) Uani 1 1 d .
O9W O 0.1872(5) 0.9691(3) 0.9948(4) 0.125(3) Uani 1 1 d .
O10W O 0.0504(6) 0.1038(10) 0.0222(9) 0.363(13) Uani 1 1 d .
O11W O 0.1368(4) 0.3933(3) 0.6667(4) 0.117(3) Uani 1 1 d .
O12W O 0.3700(6) 0.5294(3) 0.3602(5) 0.131(3) Uani 1 1 d .
O13W O 0.1997(10) 0.9442(6) 0.8610(6) 0.257(9) Uani 1 1 d .
O14W O 0.9546(8) 0.0531(11) 0.0442(10) 0.445(19) Uani 1 1 d .
O15W O 0.2417(15) 0.0232(15) 0.8228(15) 0.53(2) Uani 1 1 d .
H41 H 0.689(3) 0.565(2) 0.861(3) 0.019(16) Uiso 1 1 d .
H48 H 0.711(3) 0.300(2) 0.752(3) 0.001(13) Uiso 1 1 d .
H73 H 0.339(2) 0.362(2) 0.912(3) 0.007(13) Uiso 1 1 d .
H22 H 0.881(3) -0.012(2) 0.687(3) 0.014(15) Uiso 1 1 d .
H2 H 1.016(3) -0.109(2) 0.582(3) 0.013(14) Uiso 1 1 d .
H30 H 0.776(3) 0.229(2) 0.648(3) 0.027(16) Uiso 1 1 d .
H8 H 1.104(3) 0.285(2) 0.679(3) 0.029(17) Uiso 1 1 d .
H7 H 1.145(3) 0.258(2) 0.795(3) 0.018(15) Uiso 1 1 d .
H14 H 1.060(3) 0.257(2) 0.544(3) 0.025(16) Uiso 1 1 d .
H70 H 0.284(3) 0.350(2) 0.780(3) 0.008(14) Uiso 1 1 d .
H42 H 0.604(3) 0.496(2) 0.796(3) 0.021(16) Uiso 1 1 d .
H62 H 0.525(4) 0.490(3) 0.918(4) 0.05(2) Uiso 1 1 d .
H64 H 0.365(3) 0.424(2) 0.770(3) 0.012(14) Uiso 1 1 d .
H3 H 0.980(4) -0.009(3) 0.581(4) 0.05(2) Uiso 1 1 d .
H50 H 0.539(3) 0.215(2) 0.652(4) 0.039(18) Uiso 1 1 d .
H5 H 1.138(3) 0.0609(19) 0.710(3) 0.008(13) Uiso 1 1 d .

loop_
_atom_site_aniso_label
_atom_site_aniso_U_11
_atom_site_aniso_U_22
_atom_site_aniso_U_33
_atom_site_aniso_U_23
_atom_site_aniso_U_13
_atom_site_aniso_U_12
Ru1 0.0138(2) 0.0216(3) 0.0252(3) -0.0049(2) 0.0060(2) -0.0025(2)
Ru2 0.0164(3) 0.0271(3) 0.0371(3) -0.0128(2) 0.0113(2) -0.0054(2)
Ru3 0.0173(3) 0.0202(3) 0.0329(3) -0.0069(2) 0.0111(2) -0.0043(2)
Ru4 0.0151(2) 0.0217(3) 0.0233(3) -0.0051(2) 0.0071(2) -0.0036(2)
S1 0.0169(7) 0.0231(8) 0.0304(9) -0.0040(7) 0.0060(6) -0.0003(6)
S2 0.0191(8) 0.0349(9) 0.0273(9) -0.0074(7) 0.0086(7) -0.0066(7)
S3 0.0199(8) 0.0271(9) 0.0246(8) -0.0054(6) 0.0084(6) -0.0064(6)
S4 0.0187(7) 0.0241(8) 0.0263(8) -0.0036(6) 0.0072(6) -0.0013(6)
O1 0.034(3) 0.037(3) 0.051(3) 0.004(2) 0.003(2) 0.015(2)
O2 0.053(3) 0.016(3) 0.056(3) 0.001(2) 0.029(3) 0.000(2)
O3 0.020(2) 0.020(2) 0.031(2) 0.0015(18) 0.0079(18) 0.0034(17)
O10 0.020(2) 0.026(3) 0.044(3) 0.002(2) -0.002(2) 0.0045(19)
O11 0.036(3) 0.020(3) 0.042(3) 0.000(2) -0.001(2) -0.013(2)
O12 0.016(2) 0.021(2) 0.029(2) -0.0022(18) 0.0053(18) -0.0012(16)
O20 0.041(3) 0.021(3) 0.042(3) 0.000(2) 0.006(2) -0.012(2)
O21 0.023(2) 0.030(3) 0.035(3) 0.001(2) 0.004(2) 0.000(2)
O22 0.021(2) 0.016(2) 0.028(2) -0.0015(17) 0.0047(18) -0.0013(17)
O30 0.048(3) 0.019(3) 0.058(3) 0.002(2) 0.027(2) 0.002(2)
O31 0.044(3) 0.041(3) 0.045(3) 0.001(2) 0.007(3) 0.016(2)
O32 0.022(2) 0.022(2) 0.033(2) -0.0008(19) 0.0045(19) 0.0036(18)
N1 0.038(3) 0.020(3) 0.034(3) 0.010(2) 0.019(3) 0.003(2)
N2 0.014(2) 0.022(3) 0.025(3) -0.001(2) 0.006(2) 0.000(2)
N3 0.016(3) 0.026(3) 0.026(3) -0.007(2) 0.007(2) -0.002(2)
N4 0.021(3) 0.022(3) 0.032(3) -0.002(2) 0.000(2) 0.000(2)
N10 0.017(3) 0.029(3) 0.028(3) 0.000(2) 0.005(2) -0.004(2)
N11 0.019(3) 0.028(3) 0.028(3) -0.006(2) 0.011(2) -0.004(2)
N12 0.024(3) 0.025(3) 0.031(3) -0.001(2) 0.009(2) -0.003(2)
N13 0.027(3) 0.034(3) 0.038(3) 0.006(3) 0.003(3) -0.009(3)
N20 0.025(3) 0.024(3) 0.027(3) 0.000(2) 0.010(2) -0.007(2)
N21 0.019(3) 0.017(3) 0.030(3) -0.005(2) 0.008(2) -0.002(2)
N22 0.020(3) 0.022(3) 0.030(3) 0.001(2) 0.006(2) -0.002(2)
N23 0.025(3) 0.033(3) 0.036(3) 0.003(3) 0.000(2) -0.004(2)
N30 0.029(3) 0.031(3) 0.041(4) 0.007(3) 0.020(3) 0.001(3)
N31 0.017(3) 0.026(3) 0.025(3) 0.000(2) 0.006(2) -0.002(2)
N32 0.015(3) 0.026(3) 0.023(3) -0.004(2) 0.000(2) -0.002(2)
N33 0.024(3) 0.025(3) 0.035(3) -0.005(2) 0.001(2) 0.006(2)
C1 0.029(4) 0.019(3) 0.028(3) 0.001(3) 0.014(3) 0.003(3)
C2 0.033(4) 0.023(4) 0.037(4) -0.005(3) 0.015(3) -0.008(3)
C3 0.024(4) 0.027(4) 0.032(4) 0.002(3) 0.003(3) 0.001(3)
C4 0.014(3) 0.026(3) 0.029(3) 0.001(3) 0.008(3) 0.003(3)
C5 0.017(3) 0.031(4) 0.020(3) -0.004(3) 0.002(3) 0.004(3)
C6 0.020(3) 0.027(4) 0.022(3) 0.001(3) 0.009(3) 0.002(3)
C7 0.023(3) 0.025(4) 0.031(4) -0.007(3) 0.009(3) -0.008(3)
C8 0.020(3) 0.015(3) 0.046(4) -0.002(3) 0.012(3) -0.008(3)
C9 0.016(3) 0.026(4) 0.037(4) -0.003(3) 0.006(3) -0.005(3)
C10 0.015(3) 0.033(4) 0.031(4) -0.007(3) 0.010(3) -0.010(3)
C11 0.015(3) 0.027(4) 0.035(4) -0.003(3) 0.009(3) -0.004(3)
C12 0.012(3) 0.033(4) 0.030(4) -0.001(3) 0.005(3) -0.011(3)
C13 0.023(3) 0.041(4) 0.031(4) 0.000(3) 0.003(3) -0.007(3)
C14 0.026(4) 0.040(4) 0.029(4) 0.003(3) 0.006(3) -0.001(3)
C15 0.049(5) 0.073(6) 0.034(4) 0.019(4) 0.013(4) -0.012(4)
C16 0.039(4) 0.055(5) 0.031(4) -0.002(4) 0.000(3) 0.003(4)
C20 0.021(3) 0.021(3) 0.027(3) 0.002(3) 0.010(3) -0.005(3)
C21 0.028(4) 0.020(3) 0.037(4) 0.002(3) 0.007(3) 0.000(3)
C22 0.025(4) 0.029(4) 0.033(4) 0.005(3) 0.002(3) 0.002(3)
C23 0.015(3) 0.030(4) 0.024(3) -0.002(3) 0.004(3) -0.004(3)
C24 0.019(3) 0.026(3) 0.033(4) -0.003(3) 0.011(3) -0.003(3)
C25 0.024(3) 0.038(4) 0.024(3) -0.002(3) 0.013(3) -0.005(3)
C26 0.031(4) 0.050(5) 0.033(4) -0.015(3) 0.013(3) 0.006(3)
C27 0.020(4) 0.053(5) 0.065(5) -0.049(4) 0.009(3) -0.006(3)
C28 0.039(4) 0.042(5) 0.071(6) -0.021(4) 0.030(4) -0.007(4)
C29 0.045(5) 0.023(4) 0.074(6) -0.010(4) 0.037(4) 0.004(3)
C30 0.019(3) 0.034(4) 0.037(4) -0.014(3) 0.012(3) 0.007(3)
C31 0.018(3) 0.033(4) 0.032(4) -0.009(3) 0.009(3) 0.001(3)
C32 0.054(5) 0.069(6) 0.052(5) -0.014(4) 0.020(4) 0.012(4)
C33 0.101(7) 0.028(4) 0.100(7) 0.008(5) 0.070(6) 0.006(4)
C34 0.109(8) 0.084(7) 0.048(6) 0.021(5) 0.020(5) -0.011(6)
C35 0.057(6) 0.111(8) 0.048(5) -0.008(5) 0.015(4) 0.023(5)
C40 0.022(3) 0.018(3) 0.030(4) 0.002(3) 0.007(3) -0.003(3)
C41 0.035(4) 0.017(4) 0.031(4) -0.003(3) 0.009(3) -0.002(3)
C42 0.015(3) 0.027(4) 0.030(4) 0.003(3) 0.002(3) 0.001(3)
C43 0.019(3) 0.024(3) 0.028(3) -0.004(3) 0.011(3) -0.005(3)
C44 0.017(3) 0.023(3) 0.031(4) -0.002(3) 0.011(3) 0.003(3)
C45 0.023(3) 0.028(4) 0.028(4) -0.007(3) 0.013(3) -0.004(3)
C46 0.036(4) 0.019(3) 0.058(5) -0.003(3) 0.031(4) 0.002(3)
C47 0.025(3) 0.024(4) 0.039(4) -0.008(3) 0.016(3) 0.004(3)
C48 0.020(3) 0.022(4) 0.047(4) -0.012(3) 0.018(3) -0.005(3)
C49 0.023(3) 0.032(4) 0.038(4) -0.016(3) 0.014(3) -0.002(3)
C50 0.027(4) 0.027(4) 0.049(5) -0.023(3) 0.012(3) -0.006(3)
C51 0.028(4) 0.022(4) 0.069(5) -0.013(3) 0.030(4) -0.007(3)
C52 0.059(5) 0.028(4) 0.070(6) 0.010(4) 0.035(4) 0.011(4)
C53 0.037(4) 0.053(5) 0.035(4) -0.022(3) 0.013(3) -0.006(3)
C54 0.157(10) 0.046(6) 0.042(5) 0.009(4) 0.021(6) -0.015(6)
C55 0.050(6) 0.197(13) 0.041(5) 0.004(7) 0.008(4) -0.009(7)
C60 0.023(3) 0.023(4) 0.044(4) 0.002(3) 0.015(3) 0.003(3)
C61 0.028(4) 0.028(4) 0.041(4) -0.003(3) 0.006(3) -0.007(3)
C62 0.022(3) 0.031(4) 0.038(4) -0.004(3) 0.008(3) -0.003(3)
C63 0.021(3) 0.030(4) 0.026(3) 0.005(3) 0.008(3) 0.008(3)
C64 0.013(3) 0.028(4) 0.028(4) -0.001(3) 0.003(3) 0.001(3)
C65 0.017(3) 0.027(3) 0.023(3) -0.006(3) 0.005(3) 0.001(3)
C66 0.018(3) 0.027(4) 0.039(4) -0.015(3) 0.012(3) -0.012(3)
C67 0.019(3) 0.018(3) 0.039(4) -0.010(3) 0.015(3) -0.005(2)
C68 0.022(3) 0.027(4) 0.031(4) -0.003(3) 0.015(3) -0.009(3)
C69 0.019(3) 0.029(4) 0.028(3) -0.006(3) 0.011(3) -0.006(3)
C70 0.015(3) 0.024(4) 0.034(4) -0.009(3) 0.008(3) -0.003(3)
C71 0.018(3) 0.037(4) 0.020(3) -0.007(3) 0.002(3) -0.014(3)
C72 0.027(4) 0.053(5) 0.036(4) -0.019(3) 0.018(3) -0.015(3)
C73 0.026(3) 0.023(4) 0.027(3) -0.001(3) 0.013(3) -0.004(3)
C74 0.029(4) 0.047(4) 0.024(3) -0.004(3) 0.011(3) 0.001(3)
C75 0.034(4) 0.043(4) 0.033(4) -0.013(3) 0.021(3) 0.001(3)
Cl1 0.0196(8) 0.0376(10) 0.0462(10) -0.0024(8) 0.0070(7) -0.0017(7)
Cl2 0.0371(10) 0.0652(13) 0.0334(10) -0.0004(9) 0.0029(8) -0.0107(9)
Cl3 0.0588(13) 0.0449(12) 0.0875(16) 0.0199(11) 0.0310(12) 0.0172(10)
Cl4 0.0387(10) 0.0381(11) 0.0661(13) -0.0097(9) 0.0062(9) -0.0078(8)
O1W 0.044(3) 0.070(4) 0.052(3) 0.001(3) 0.005(3) 0.003(3)
O2W 0.098(5) 0.067(4) 0.086(5) 0.005(3) 0.051(4) 0.000(4)
O3W 0.072(4) 0.052(4) 0.107(5) 0.012(3) 0.040(4) 0.004(3)
O4W 0.076(4) 0.075(4) 0.058(4) 0.000(3) 0.006(3) 0.009(3)
O5W 0.087(5) 0.063(4) 0.094(5) 0.012(4) 0.045(4) -0.008(3)
O6W 0.095(5) 0.045(4) 0.085(5) 0.016(3) 0.002(4) -0.018(3)
O7W 0.116(6) 0.089(5) 0.104(6) 0.026(4) 0.060(5) 0.009(4)
O8W 0.144(7) 0.109(6) 0.078(5) 0.050(4) -0.060(5) -0.070(5)
O9W 0.134(7) 0.099(6) 0.105(6) 0.015(5) -0.013(5) -0.031(5)
O10W 0.105(10) 0.67(4) 0.252(17) 0.11(2) -0.026(10) -0.060(15)
O11W 0.105(6) 0.137(7) 0.124(7) 0.004(5) 0.056(5) -0.027(5)
O12W 0.231(11) 0.069(5) 0.117(7) -0.001(5) 0.088(7) -0.017(6)
O13W 0.44(2) 0.191(12) 0.132(10) 0.018(9) 0.081(12) 0.168(15)
O14W 0.191(15) 0.75(5) 0.34(2) 0.39(3) 0.007(14) -0.01(2)
O15W 0.46(4) 0.71(6) 0.41(4) -0.31(4) 0.10(3) -0.06(4)

loop_
_atom_type_symbol
_atom_type_description
_atom_type_scat_dispersion_real
_atom_type_scat_dispersion_imag
_atom_type_scat_source
C C 0.0033 0.0016 'International Tables Vol C Tables 4.2.6.8 and 6.1.1.4'
H H 0.0000 0.0000 'International Tables Vol C Tables 4.2.6.8 and 6.1.1.4'
N N 0.0061 0.0033 'International Tables Vol C Tables 4.2.6.8 and 6.1.1.4'
O O 0.0106 0.0060 'International Tables Vol C Tables 4.2.6.8 and 6.1.1.4'
S S 0.1246 0.1234 'International Tables Vol C Tables 4.2.6.8 and 6.1.1.4'
Cl Cl 0.1484 0.1585 'International Tables Vol C Tables 4.2.6.8 and 6.1.1.4'
Ru Ru -1.2594 0.8363 'International Tables Vol C Tables 4.2.6.8 and 6.1.1.4'

loop_
_geom_angle_atom_site_label_1
_geom_angle_atom_site_label_2
_geom_angle_atom_site_label_3
_geom_angle
N2 Ru1 C8 151.4(2)
N2 Ru1 C10 93.1(2)
C8 Ru1 C10 67.2(2)
N2 Ru1 C7 162.9(2)
C8 Ru1 C7 37.0(2)
C10 Ru1 C7 79.1(2)
N2 Ru1 C9 114.5(2)
C8 Ru1 C9 37.8(2)
C10 Ru1 C9 37.9(2)
C7 Ru1 C9 68.0(2)
N2 Ru1 C11 98.71(19)
C8 Ru1 C11 78.4(2)
C10 Ru1 C11 37.1(2)
C7 Ru1 C11 65.9(2)
C9 Ru1 C11 67.7(2)
N2 Ru1 C12 125.5(2)
C8 Ru1 C12 67.2(2)
C10 Ru1 C12 67.0(2)
C7 Ru1 C12 37.4(2)
C9 Ru1 C12 80.7(2)
C11 Ru1 C12 36.3(2)
N2 Ru1 S1 80.82(13)
C8 Ru1 S1 92.08(17)
C10 Ru1 S1 122.07(16)
C7 Ru1 S1 116.26(17)
C9 Ru1 S1 93.43(16)
C11 Ru1 S1 159.18(16)
C12 Ru1 S1 153.14(16)
N2 Ru1 S2 89.74(13)
C8 Ru1 S2 117.05(17)
C10 Ru1 S2 154.66(16)
C7 Ru1 S2 91.00(17)
C9 Ru1 S2 154.74(16)
C11 Ru1 S2 117.57(16)
C12 Ru1 S2 90.98(15)
S1 Ru1 S2 83.25(6)
N11 Ru2 C27 141.5(3)
N11 Ru2 C31 90.1(2)
C27 Ru2 C31 68.0(2)
N11 Ru2 C26 105.4(2)
C27 Ru2 C26 38.8(3)
C31 Ru2 C26 38.0(2)
N11 Ru2 C28 168.6(2)
C27 Ru2 C28 36.8(3)
C31 Ru2 C28 79.3(2)
C26 Ru2 C28 68.6(3)
N11 Ru2 C30 103.5(2)
C27 Ru2 C30 78.3(2)
C31 Ru2 C30 37.1(2)
C26 Ru2 C30 67.8(2)
C28 Ru2 C30 65.4(3)
N11 Ru2 C29 135.3(2)
C27 Ru2 C29 65.5(3)
C31 Ru2 C29 66.6(2)
C26 Ru2 C29 79.8(3)
C28 Ru2 C29 35.8(3)
C30 Ru2 C29 36.3(2)
N11 Ru2 S2 80.64(14)
C27 Ru2 S2 89.9(2)
C31 Ru2 S2 130.35(17)
C26 Ru2 S2 97.90(18)
C28 Ru2 S2 109.4(2)
C30 Ru2 S2 165.63(17)
C29 Ru2 S2 143.62(19)
N11 Ru2 S1 88.93(13)
C27 Ru2 S1 127.2(2)
C31 Ru2 S1 145.41(17)
C26 Ru2 S1 165.6(2)
C28 Ru2 S1 97.4(2)
C30 Ru2 S1 110.11(17)
C29 Ru2 S1 90.53(18)
S2 Ru2 S1 83.50(6)
N21 Ru3 C48 91.6(2)
N21 Ru3 C50 140.8(2)
C48 Ru3 C50 66.5(2)
N21 Ru3 C51 169.3(2)
C48 Ru3 C51 78.1(2)
C50 Ru3 C51 36.7(3)
N21 Ru3 C49 106.4(2)
C48 Ru3 C49 37.2(2)
C50 Ru3 C49 37.6(2)
C51 Ru3 C49 67.2(2)
N21 Ru3 C47 103.8(2)
C48 Ru3 C47 36.9(2)
C50 Ru3 C47 78.5(2)
C51 Ru3 C47 66.0(2)
C49 Ru3 C47 67.3(2)
N21 Ru3 C46 135.2(2)
C48 Ru3 C46 66.2(2)
C50 Ru3 C46 66.7(3)
C51 Ru3 C46 37.1(2)
C49 Ru3 C46 79.7(2)
C47 Ru3 C46 36.4(2)
N21 Ru3 S3 80.47(13)
C48 Ru3 S3 132.99(19)
C50 Ru3 S3 91.18(19)
C51 Ru3 S3 108.81(18)
C49 Ru3 S3 100.89(17)
C47 Ru3 S3 168.08(16)
C46 Ru3 S3 143.22(17)
N21 Ru3 S4 89.42(13)
C48 Ru3 S4 144.11(18)
C50 Ru3 S4 127.60(19)
C51 Ru3 S4 97.04(18)
C49 Ru3 S4 164.17(17)
C47 Ru3 S4 108.43(16)
C46 Ru3 S4 88.33(16)
S3 Ru3 S4 82.51(6)
N31 Ru4 C68 122.6(2)
N31 Ru4 C67 160.6(2)
C68 Ru4 C67 38.0(2)
N31 Ru4 C70 93.6(2)
C68 Ru4 C70 66.7(2)
C67 Ru4 C70 78.5(2)
N31 Ru4 C69 94.6(2)
C68 Ru4 C69 37.5(2)
C67 Ru4 C69 68.3(2)
C70 Ru4 C69 37.6(2)
N31 Ru4 C71 116.8(2)
C68 Ru4 C71 79.0(2)
C67 Ru4 C71 66.4(2)
C70 Ru4 C71 36.4(2)
C69 Ru4 C71 67.5(2)
N31 Ru4 C66 153.4(2)
C68 Ru4 C66 67.4(2)
C67 Ru4 C66 36.6(2)
C70 Ru4 C66 66.6(2)
C69 Ru4 C66 80.6(2)
C71 Ru4 C66 37.3(2)
N31 Ru4 S4 81.10(13)
C68 Ru4 S4 90.68(16)
C67 Ru4 S4 96.51(16)
C70 Ru4 S4 149.38(17)
C69 Ru4 S4 112.33(16)
C71 Ru4 S4 162.10(17)
C66 Ru4 S4 125.05(17)
N31 Ru4 S3 91.09(13)
C68 Ru4 S3 144.19(16)
C67 Ru4 S3 107.78(15)
C70 Ru4 S3 128.10(17)
C69 Ru4 S3 164.89(16)
C71 Ru4 S3 97.40(16)
C66 Ru4 S3 88.06(16)
S4 Ru4 S3 82.35(6)
C6 S1 Ru1 96.71(19)
C6 S1 Ru2 107.08(19)
Ru1 S1 Ru2 95.76(6)
C25 S2 Ru2 97.1(2)
C25 S2 Ru1 107.22(19)
Ru2 S2 Ru1 95.58(6)
C45 S3 Ru3 97.2(2)
C45 S3 Ru4 107.61(19)
Ru3 S3 Ru4 96.88(6)
C65 S4 Ru4 96.64(19)
C65 S4 Ru3 107.98(19)
Ru4 S4 Ru3 96.81(6)
C1 O3 C4 104.9(4)
C20 O12 C23 104.9(4)
C40 O22 C43 104.7(4)
C60 O32 C63 105.0(4)
O2 N1 O1 124.5(5)
O2 N1 C1 117.3(5)
O1 N1 C1 118.2(5)
C5 N2 N3 114.4(5)
C5 N2 Ru1 121.9(4)
N3 N2 Ru1 123.6(3)
C6 N3 N2 113.9(5)
C6 N4 H4A 120.0
C6 N4 H4B 120.0
H4A N4 H4B 120.0
O11 N10 O10 124.6(5)
O11 N10 C20 117.6(5)
O10 N10 C20 117.8(5)
C24 N11 N12 115.6(5)
C24 N11 Ru2 121.2(4)
N12 N11 Ru2 123.2(3)
C25 N12 N11 114.4(5)
C25 N13 H13A 120.0
C25 N13 H13B 120.0
H13A N13 H13B 120.0
O21 N20 O20 124.5(5)
O21 N20 C40 118.7(5)
O20 N20 C40 116.8(5)
C44 N21 N22 114.6(5)
C44 N21 Ru3 122.1(4)
N22 N21 Ru3 123.3(3)
C45 N22 N21 113.6(5)
C45 N23 H23A 120.0
C45 N23 H23B 120.0
H23A N23 H23B 120.0
O30 N30 O31 124.4(5)
O30 N30 C60 117.4(6)
O31 N30 C60 118.2(6)
C64 N31 N32 114.4(5)
C64 N31 Ru4 123.2(4)
N32 N31 Ru4 122.2(4)
C65 N32 N31 115.1(5)
C65 N33 H33A 120.0
C65 N33 H33B 120.0
H33A N33 H33B 120.0
O3 C1 C2 113.3(5)
O3 C1 N1 115.0(5)
C2 C1 N1 131.7(6)
C1 C2 C3 105.2(6)
C1 C2 H2 124(3)
C3 C2 H2 131(3)
C4 C3 C2 106.8(6)
C4 C3 H3 124(4)
C2 C3 H3 129(4)
C3 C4 O3 109.8(5)
C3 C4 C5 138.2(6)
O3 C4 C5 112.1(5)
N2 C5 C4 128.1(6)
N2 C5 H5 118(3)
C4 C5 H5 114(3)
N3 C6 N4 119.5(5)
N3 C6 S1 124.0(4)
N4 C6 S1 116.6(4)
C8 C7 C12 121.5(6)
C8 C7 Ru1 71.2(4)
C12 C7 Ru1 73.4(3)
C8 C7 H7 117(4)
C12 C7 H7 121(4)
Ru1 C7 H7 125(4)
C7 C8 C9 121.5(6)
C7 C8 Ru1 71.7(4)
C9 C8 Ru1 71.4(3)
C7 C8 H8 118(4)
C9 C8 H8 120(4)
Ru1 C8 H8 128(4)
C8 C9 C10 116.9(6)
C8 C9 C14 120.4(6)
C10 C9 C14 122.7(6)
C8 C9 Ru1 70.8(3)
C10 C9 Ru1 70.9(3)
C14 C9 Ru1 128.0(4)
C11 C10 C9 120.8(6)
C11 C10 Ru1 72.7(3)
C9 C10 Ru1 71.3(3)
C11 C10 H10 119.6
C9 C10 H10 119.6
Ru1 C10 H10 128.8
C12 C11 C10 122.2(6)
C12 C11 Ru1 72.8(3)
C10 C11 Ru1 70.2(3)
C12 C11 H11 118.9
C10 C11 H11 118.9
Ru1 C11 H11 131.0
C11 C12 C7 117.1(6)
C11 C12 C13 122.2(6)
C7 C12 C13 120.7(6)
C11 C12 Ru1 70.8(3)
C7 C12 Ru1 69.3(3)
C13 C12 Ru1 128.6(4)
C12 C13 H13C 109.5
C12 C13 H13D 109.5
H13C C13 H13D 109.5
C12 C13 H13E 109.5
H13C C13 H13E 109.5
H13D C13 H13E 109.5
C15 C14 C9 109.8(5)
C15 C14 C16 111.1(6)
C9 C14 C16 112.9(6)
C15 C14 H14 108(3)
C9 C14 H14 109(3)
C16 C14 H14 106(3)
C14 C15 H15A 109.5
C14 C15 H15B 109.5
H15A C15 H15B 109.5
C14 C15 H15C 109.5
H15A C15 H15C 109.5
H15B C15 H15C 109.5
C14 C16 H16A 109.5
C14 C16 H16B 109.5
H16A C16 H16B 109.5
C14 C16 H16C 109.5
H16A C16 H16C 109.5
H16B C16 H16C 109.5
O12 C20 C21 113.0(5)
O12 C20 N10 115.1(5)
C21 C20 N10 131.8(5)
C20 C21 C22 104.5(5)
C20 C21 H21 127.8
C22 C21 H21 127.8
C23 C22 C21 108.1(6)
C23 C22 H22 126(4)
C21 C22 H22 126(4)
C22 C23 O12 109.5(5)
C22 C23 C24 138.8(6)
O12 C23 C24 111.7(5)
N11 C24 C23 126.9(6)
N11 C24 H24 116.6
C23 C24 H24 116.6
N12 C25 N13 119.8(6)
N12 C25 S2 123.4(5)
N13 C25 S2 116.8(5)
C31 C26 C27 115.0(6)
C31 C26 C32 124.7(7)
C27 C26 C32 120.2(7)
C31 C26 Ru2 70.3(3)
C27 C26 Ru2 69.2(4)
C32 C26 Ru2 127.4(5)
C28 C27 C26 122.9(6)
C28 C27 Ru2 74.1(4)
C26 C27 Ru2 72.0(4)
C28 C27 H27 118.6
C26 C27 H27 118.5
Ru2 C27 H27 127.7
C27 C28 C29 120.5(7)
C27 C28 Ru2 69.1(4)
C29 C28 Ru2 74.5(4)
C27 C28 H28 119.8
C29 C28 H28 119.8
Ru2 C28 H28 128.9
C28 C29 C30 119.0(7)
C28 C29 C33 119.5(7)
C30 C29 C33 121.4(7)
C28 C29 Ru2 69.7(4)
C30 C29 Ru2 69.8(4)
C33 C29 Ru2 130.7(5)
C31 C30 C29 121.2(6)
C31 C30 Ru2 69.4(3)
C29 C30 Ru2 73.9(4)
C31 C30 H30 122(3)
C29 C30 H30 116(3)
Ru2 C30 H30 130(3)
C30 C31 C26 121.3(6)
C30 C31 Ru2 73.4(3)
C26 C31 Ru2 71.7(3)
C30 C31 H31 119.3
C26 C31 H31 119.3
Ru2 C31 H31 127.7
C34 C32 C26 113.6(7)
C34 C32 C35 112.7(8)
C26 C32 C35 108.9(7)
C34 C32 H32 107.1
C26 C32 H32 107.1
C35 C32 H32 107.1
C29 C33 H33C 109.5
C29 C33 H33D 109.5
H33C C33 H33D 109.5
C29 C33 H33E 109.5
H33C C33 H33E 109.5
H33D C33 H33E 109.5
C32 C34 H34A 109.5
C32 C34 H34B 109.5
H34A C34 H34B 109.5
C32 C34 H34C 109.5
H34A C34 H34C 109.5
H34B C34 H34C 109.5
C32 C35 H35A 109.5
C32 C35 H35B 109.5
H35A C35 H35B 109.5
C32 C35 H35C 109.5
H35A C35 H35C 109.5
H35B C35 H35C 109.5
O22 C40 C41 112.9(5)
O22 C40 N20 115.8(5)
C41 C40 N20 131.3(6)
C40 C41 C42 105.5(6)
C40 C41 H41 127(4)
C42 C41 H41 127(4)
C43 C42 C41 107.4(6)
C43 C42 H42 125(4)
C41 C42 H42 128(4)
C42 C43 O22 109.6(5)
C42 C43 C44 138.6(6)
O22 C43 C44 111.8(5)
N21 C44 C43 126.3(5)
N21 C44 H44 116.8
C43 C44 H44 116.8
N22 C45 N23 120.2(6)
N22 C45 S3 123.6(5)
N23 C45 S3 116.1(4)
C47 C46 C51 117.2(6)
C47 C46 C52 121.8(6)
C51 C46 C52 120.9(6)
C47 C46 Ru3 70.3(4)
C51 C46 Ru3 69.1(4)
C52 C46 Ru3 130.7(4)
C48 C47 C46 120.3(6)
C48 C47 Ru3 69.6(3)
C46 C47 Ru3 73.3(4)
C48 C47 H47 119.8
C46 C47 H47 119.8
Ru3 C47 H47 129.7
C47 C48 C49 123.4(6)
C47 C48 Ru3 73.4(3)
C49 C48 Ru3 73.2(3)
C47 C48 H48 113(4)
C49 C48 H48 122(4)
Ru3 C48 H48 115(4)
C48 C49 C50 115.6(6)
C48 C49 C53 122.1(6)
C50 C49 C53 122.3(6)
C48 C49 Ru3 69.5(3)
C50 C49 Ru3 69.7(3)
C53 C49 Ru3 132.6(4)
C51 C50 C49 121.9(6)
C51 C50 Ru3 72.4(4)
C49 C50 Ru3 72.7(3)
C51 C50 H50 120(4)
C49 C50 H50 118(4)
Ru3 C50 H50 122(4)
C50 C51 C46 121.5(6)
C50 C51 Ru3 70.9(4)
C46 C51 Ru3 73.8(4)
C50 C51 H51 119.2
C46 C51 H51 119.2
Ru3 C51 H51 128.4
C46 C52 H52A 109.5
C46 C52 H52B 109.5
H52A C52 H52B 109.5
C46 C52 H52C 109.5
H52A C52 H52C 109.5
H52B C52 H52C 109.5
C55 C53 C54 112.6(8)
C55 C53 C49 113.3(6)
C54 C53 C49 113.2(6)
C55 C53 H53 105.6
C54 C53 H53 105.6
C49 C53 H53 105.6
C53 C54 H54A 109.5
C53 C54 H54B 109.5
H54A C54 H54B 109.5
C53 C54 H54C 109.5
H54A C54 H54C 109.5
H54B C54 H54C 109.5
C53 C55 H55A 109.4
C53 C55 H55B 109.5
H55A C55 H55B 109.5
C53 C55 H55C 109.5
H55A C55 H55C 109.5
H55B C55 H55C 109.5
C61 C60 O32 113.4(5)
C61 C60 N30 130.9(6)
O32 C60 N30 115.7(5)
C60 C61 C62 106.0(6)
C60 C61 H61 127.0
C62 C61 H61 127.0
C63 C62 C61 106.5(6)
C63 C62 H62 124(3)
C61 C62 H62 129(4)
C62 C63 O32 109.1(5)
C62 C63 C64 137.9(6)
O32 C63 C64 113.0(5)
N31 C64 C63 126.8(6)
N31 C64 H64 123(3)
C63 C64 H64 110(3)
N32 C65 N33 120.0(5)
N32 C65 S4 123.6(4)
N33 C65 S4 116.4(4)
C67 C66 C71 118.6(5)
C67 C66 C72 121.1(6)
C71 C66 C72 120.3(6)
C67 C66 Ru4 70.6(3)
C71 C66 Ru4 70.9(3)
C72 C66 Ru4 128.0(4)
C66 C67 C68 120.6(5)
C66 C67 Ru4 72.8(3)
C68 C67 Ru4 70.2(3)
C66 C67 H67 119.7
C68 C67 H67 119.7
Ru4 C67 H67 129.8
C69 C68 C67 121.4(6)
C69 C68 Ru4 72.4(3)
C67 C68 Ru4 71.8(3)
C69 C68 H68 119.3
C67 C68 H68 119.3
Ru4 C68 H68 128.9
C68 C69 C70 116.3(5)
C68 C69 C73 123.6(5)
C70 C69 C73 120.0(5)
C68 C69 Ru4 70.0(3)
C70 C69 Ru4 70.9(3)
C73 C69 Ru4 126.3(4)
C71 C70 C69 122.6(6)
C71 C70 Ru4 72.3(3)
C69 C70 Ru4 71.5(3)
C71 C70 H70 118(3)
C69 C70 H70 119(3)
Ru4 C70 H70 122(3)
C70 C71 C66 120.5(6)
C70 C71 Ru4 71.3(3)
C66 C71 Ru4 71.8(3)
C70 C71 H71 119.8
C66 C71 H71 119.8
Ru4 C71 H71 129.6
C66 C72 H72A 109.5
C66 C72 H72B 109.5
H72A C72 H72B 109.5
C66 C72 H72C 109.5
H72A C72 H72C 109.5
H72B C72 H72C 109.5
C69 C73 C74 114.0(5)
C69 C73 C75 110.8(5)
C74 C73 C75 110.1(5)
C69 C73 H73 106(3)
C74 C73 H73 106(3)
C75 C73 H73 110(3)
C73 C74 H74A 109.5
C73 C74 H74B 109.5
H74A C74 H74B 109.5
C73 C74 H74C 109.5
H74A C74 H74C 109.5
H74B C74 H74C 109.5
C73 C75 H75A 109.5
C73 C75 H75B 109.5
H75A C75 H75B 109.5
C73 C75 H75C 109.5
H75A C75 H75C 109.5
H75B C75 H75C 109.5

loop_
_geom_bond_atom_site_label_1
_geom_bond_atom_site_label_2
_geom_bond_distance
Ru1 N2 2.077(5)
Ru1 C8 2.192(6)
Ru1 C10 2.194(6)
Ru1 C7 2.199(6)
Ru1 C9 2.199(6)
Ru1 C11 2.227(6)
Ru1 C12 2.252(6)
Ru1 S1 2.3495(16)
Ru1 S2 2.4276(17)
Ru2 N11 2.077(5)
Ru2 C27 2.161(6)
Ru2 C31 2.180(6)
Ru2 C26 2.199(6)
Ru2 C28 2.224(7)
Ru2 C30 2.232(6)
Ru2 C29 2.285(7)
Ru2 S2 2.3468(17)
Ru2 S1 2.4184(17)
Ru3 N21 2.081(5)
Ru3 C48 2.186(6)
Ru3 C50 2.194(6)
Ru3 C51 2.214(6)
Ru3 C49 2.234(6)
Ru3 C47 2.235(6)
Ru3 C46 2.275(6)
Ru3 S3 2.3437(17)
Ru3 S4 2.4174(17)
Ru4 N31 2.093(5)
Ru4 C68 2.189(6)
Ru4 C67 2.210(6)
Ru4 C70 2.212(6)
Ru4 C69 2.220(6)
Ru4 C71 2.226(6)
Ru4 C66 2.238(6)
Ru4 S4 2.3489(16)
Ru4 S3 2.4199(16)
S1 C6 1.793(6)
S2 C25 1.788(6)
S3 C45 1.780(6)
S4 C65 1.795(6)
O1 N1 1.233(7)
O2 N1 1.227(6)
O3 C1 1.338(7)
O3 C4 1.378(7)
O10 N10 1.240(6)
O11 N10 1.225(6)
O12 C20 1.351(7)
O12 C23 1.383(7)
O20 N20 1.240(6)
O21 N20 1.229(6)
O22 C40 1.341(7)
O22 C43 1.396(7)
O30 N30 1.228(7)
O31 N30 1.233(7)
O32 C60 1.349(7)
O32 C63 1.396(7)
N1 C1 1.434(7)
N2 C5 1.295(7)
N2 N3 1.384(6)
N3 C6 1.307(7)
N4 C6 1.333(7)
N4 H4A 0.8600
N4 H4B 0.8600
N10 C20 1.429(7)
N11 C24 1.291(7)
N11 N12 1.388(7)
N12 C25 1.305(7)
N13 C25 1.327(8)
N13 H13A 0.8600
N13 H13B 0.8600
N20 C40 1.421(7)
N21 C44 1.297(7)
N21 N22 1.388(6)
N22 C45 1.316(7)
N23 C45 1.323(7)
N23 H23A 0.8600
N23 H23B 0.8600
N30 C60 1.428(8)
N31 C64 1.291(7)
N31 N32 1.379(6)
N32 C65 1.305(7)
N33 C65 1.324(7)
N33 H33A 0.8600
N33 H33B 0.8600
C1 C2 1.347(8)
C2 C3 1.403(9)
C2 H2 0.98(5)
C3 C4 1.370(8)
C3 H3 0.89(7)
C4 C5 1.429(8)
C5 H5 0.90(5)
C7 C8 1.394(9)
C7 C12 1.426(9)
C7 H7 0.89(5)
C8 C9 1.424(9)
C8 H8 0.89(6)
C9 C10 1.425(8)
C9 C14 1.518(9)
C10 C11 1.408(8)
C10 H10 0.9300
C11 C12 1.396(8)
C11 H11 0.9300
C12 C13 1.494(8)
C13 H13C 0.9600
C13 H13D 0.9600
C13 H13E 0.9600
C14 C15 1.515(9)
C14 C16 1.526(9)
C14 H14 0.98(6)
C15 H15A 0.9600
C15 H15B 0.9600
C15 H15C 0.9600
C16 H16A 0.9600
C16 H16B 0.9600
C16 H16C 0.9600
C20 C21 1.360(8)
C21 C22 1.403(9)
C21 H21 0.9300
C22 C23 1.364(8)
C22 H22 0.83(5)
C23 C24 1.438(8)
C24 H24 0.9300
C26 C31 1.427(9)
C26 C27 1.450(10)
C26 C32 1.491(10)
C27 C28 1.386(11)
C27 H27 0.9300
C28 C29 1.388(10)
C28 H28 0.9300
C29 C30 1.408(9)
C29 C33 1.494(11)
C30 C31 1.406(9)
C30 H30 1.08(6)
C31 H31 0.9300
C32 C34 1.458(11)
C32 C35 1.532(11)
C32 H32 0.9800
C33 H33C 0.9600
C33 H33D 0.9600
C33 H33E 0.9600
C34 H34A 0.9600
C34 H34B 0.9600
C34 H34C 0.9600
C35 H35A 0.9600
C35 H35B 0.9600
C35 H35C 0.9600
C40 C41 1.349(8)
C41 C42 1.402(8)
C41 H41 0.88(6)
C42 C43 1.356(8)
C42 H42 0.88(6)
C43 C44 1.430(8)
C44 H44 0.9300
C46 C47 1.409(8)
C46 C51 1.429(9)
C46 C52 1.492(9)
C47 C48 1.401(9)
C47 H47 0.9300
C48 C49 1.411(9)
C48 H48 0.81(5)
C49 C50 1.426(9)
C49 C53 1.516(9)
C50 C51 1.389(10)
C50 H50 1.00(6)
C51 H51 0.9300
C52 H52A 0.9600
C52 H52B 0.9600
C52 H52C 0.9600
C53 C55 1.481(10)
C53 C54 1.508(10)
C53 H53 0.9800
C54 H54A 0.9600
C54 H54B 0.9600
C54 H54C 0.9600
C55 H55A 0.9600
C55 H55B 0.9600
C55 H55C 0.9600
C60 C61 1.335(8)
C61 C62 1.416(9)
C61 H61 0.9300
C62 C63 1.384(8)
C62 H62 1.12(7)
C63 C64 1.434(8)
C64 H64 0.92(5)
C66 C67 1.398(9)
C66 C71 1.427(8)
C66 C72 1.499(8)
C67 C68 1.431(8)
C67 H67 0.9300
C68 C69 1.419(8)
C68 H68 0.9300
C69 C70 1.430(9)
C69 C73 1.511(8)
C70 C71 1.387(8)
C70 H70 0.87(5)
C71 H71 0.9300
C72 H72A 0.9600
C72 H72B 0.9600
C72 H72C 0.9600
C73 C74 1.529(8)
C73 C75 1.537(8)
C73 H73 0.95(5)
C74 H74A 0.9600
C74 H74B 0.9600
C74 H74C 0.9600
C75 H75A 0.9600
C75 H75B 0.9600
C75 H75C 0.9600

loop_
_geom_torsion_atom_site_label_1
_geom_torsion_atom_site_label_2
_geom_torsion_atom_site_label_3
_geom_torsion_atom_site_label_4
_geom_torsion
N2 Ru1 S1 C6 -6.9(2)
C8 Ru1 S1 C6 145.3(3)
C10 Ru1 S1 C6 81.0(3)
C7 Ru1 S1 C6 174.5(3)
C9 Ru1 S1 C6 107.4(2)
C11 Ru1 S1 C6 83.5(5)
C12 Ru1 S1 C6 -176.4(4)
S2 Ru1 S1 C6 -97.72(19)
N2 Ru1 S1 Ru2 101.13(13)
C8 Ru1 S1 Ru2 -106.70(17)
C10 Ru1 S1 Ru2 -170.95(19)
C7 Ru1 S1 Ru2 -77.48(19)
C9 Ru1 S1 Ru2 -144.57(16)
C11 Ru1 S1 Ru2 -168.5(4)
C12 Ru1 S1 Ru2 -68.4(3)
S2 Ru1 S1 Ru2 10.29(5)
N11 Ru2 S1 C6 7.5(2)
C27 Ru2 S1 C6 173.1(3)
C31 Ru2 S1 C6 -81.2(4)
C26 Ru2 S1 C6 -175.3(7)
C28 Ru2 S1 C6 -163.0(3)
C30 Ru2 S1 C6 -96.5(3)
C29 Ru2 S1 C6 -127.8(3)
S2 Ru2 S1 C6 88.2(2)
N11 Ru2 S1 Ru1 -91.35(14)
C27 Ru2 S1 Ru1 74.2(3)
C31 Ru2 S1 Ru1 180.0(3)
C26 Ru2 S1 Ru1 85.9(7)
C28 Ru2 S1 Ru1 98.1(2)
C30 Ru2 S1 Ru1 164.61(18)
C29 Ru2 S1 Ru1 133.38(19)
S2 Ru2 S1 Ru1 -10.64(5)
N11 Ru2 S2 C25 -7.9(2)
C27 Ru2 S2 C25 134.6(3)
C31 Ru2 S2 C25 74.2(3)
C26 Ru2 S2 C25 96.5(3)
C28 Ru2 S2 C25 166.5(3)
C30 Ru2 S2 C25 100.3(7)
C29 Ru2 S2 C25 -179.9(4)
S1 Ru2 S2 C25 -97.89(19)
N11 Ru2 S2 Ru1 100.28(14)
C27 Ru2 S2 Ru1 -117.2(2)
C31 Ru2 S2 Ru1 -177.6(2)
C26 Ru2 S2 Ru1 -155.31(19)
C28 Ru2 S2 Ru1 -85.3(2)
C30 Ru2 S2 Ru1 -151.5(7)
C29 Ru2 S2 Ru1 -71.7(3)
S1 Ru2 S2 Ru1 10.30(5)
N2 Ru1 S2 C25 7.9(2)
C8 Ru1 S2 C25 177.5(3)
C10 Ru1 S2 C25 -88.9(4)
C7 Ru1 S2 C25 -155.0(3)
C9 Ru1 S2 C25 172.4(4)
C11 Ru1 S2 C25 -91.8(3)
C12 Ru1 S2 C25 -117.7(3)
S1 Ru1 S2 C25 88.7(2)
N2 Ru1 S2 Ru2 -91.39(13)
C8 Ru1 S2 Ru2 78.3(2)
C10 Ru1 S2 Ru2 171.9(4)
C7 Ru1 S2 Ru2 105.72(17)
C9 Ru1 S2 Ru2 73.1(4)
C11 Ru1 S2 Ru2 168.92(17)
C12 Ru1 S2 Ru2 143.09(16)
S1 Ru1 S2 Ru2 -10.61(5)
N21 Ru3 S3 C45 9.1(2)
C48 Ru3 S3 C45 -74.2(3)
C50 Ru3 S3 C45 -132.4(3)
C51 Ru3 S3 C45 -165.3(3)
C49 Ru3 S3 C45 -95.8(3)
C47 Ru3 S3 C45 -103.1(8)
C46 Ru3 S3 C45 176.8(3)
S4 Ru3 S3 C45 99.82(19)
N21 Ru3 S3 Ru4 -99.67(14)
C48 Ru3 S3 Ru4 177.0(2)
C50 Ru3 S3 Ru4 118.80(19)
C51 Ru3 S3 Ru4 85.93(19)
C49 Ru3 S3 Ru4 155.35(17)
C47 Ru3 S3 Ru4 148.1(8)
C46 Ru3 S3 Ru4 68.0(3)
S4 Ru3 S3 Ru4 -8.99(5)
N31 Ru4 S3 C45 -9.7(2)
C68 Ru4 S3 C45 -171.1(3)
C67 Ru4 S3 C45 175.0(3)
C70 Ru4 S3 C45 85.8(3)
C69 Ru4 S3 C45 102.7(6)
C71 Ru4 S3 C45 107.4(3)
C66 Ru4 S3 C45 143.6(3)
S4 Ru4 S3 C45 -90.6(2)
N31 Ru4 S3 Ru3 90.13(13)
C68 Ru4 S3 Ru3 -71.2(3)
C67 Ru4 S3 Ru3 -85.16(17)
C70 Ru4 S3 Ru3 -174.4(2)
C69 Ru4 S3 Ru3 -157.4(6)
C71 Ru4 S3 Ru3 -152.69(17)
C66 Ru4 S3 Ru3 -116.50(17)
S4 Ru4 S3 Ru3 9.26(5)
N31 Ru4 S4 C65 7.8(2)
C68 Ru4 S4 C65 -115.1(2)
C67 Ru4 S4 C65 -152.8(2)
C70 Ru4 S4 C65 -74.3(4)
C69 Ru4 S4 C65 -83.6(3)
C71 Ru4 S4 C65 -169.5(5)
C66 Ru4 S4 C65 -177.7(3)
S3 Ru4 S4 C65 100.1(2)
N31 Ru4 S4 Ru3 -101.30(13)
C68 Ru4 S4 Ru3 135.79(16)
C67 Ru4 S4 Ru3 98.17(15)
C70 Ru4 S4 Ru3 176.7(3)
C69 Ru4 S4 Ru3 167.31(17)
C71 Ru4 S4 Ru3 81.4(5)
C66 Ru4 S4 Ru3 73.2(2)
S3 Ru4 S4 Ru3 -8.97(5)
N21 Ru3 S4 C65 -9.5(2)
C48 Ru3 S4 C65 82.5(4)
C50 Ru3 S4 C65 -175.7(3)
C51 Ru3 S4 C65 161.8(3)
C49 Ru3 S4 C65 166.4(6)
C47 Ru3 S4 C65 94.9(3)
C46 Ru3 S4 C65 125.7(3)
S3 Ru3 S4 C65 -90.0(2)
N21 Ru3 S4 Ru4 89.73(13)
C48 Ru3 S4 Ru4 -178.3(3)
C50 Ru3 S4 Ru4 -76.4(2)
C51 Ru3 S4 Ru4 -98.88(19)
C49 Ru3 S4 Ru4 -94.3(6)
C47 Ru3 S4 Ru4 -165.87(16)
C46 Ru3 S4 Ru4 -135.03(18)
S3 Ru3 S4 Ru4 9.27(5)
C8 Ru1 N2 C5 113.5(6)
C10 Ru1 N2 C5 68.8(5)
C7 Ru1 N2 C5 6.6(10)
C9 Ru1 N2 C5 101.2(5)
C11 Ru1 N2 C5 31.9(5)
C12 Ru1 N2 C5 5.0(5)
S1 Ru1 N2 C5 -169.2(5)
S2 Ru1 N2 C5 -86.0(4)
C8 Ru1 N2 N3 -67.0(6)
C10 Ru1 N2 N3 -111.7(4)
C7 Ru1 N2 N3 -174.0(6)
C9 Ru1 N2 N3 -79.3(4)
C11 Ru1 N2 N3 -148.7(4)
C12 Ru1 N2 N3 -175.5(4)
S1 Ru1 N2 N3 10.3(4)
S2 Ru1 N2 N3 93.5(4)
C5 N2 N3 C6 170.3(5)
Ru1 N2 N3 C6 -9.2(6)
C27 Ru2 N11 C24 110.8(5)
C31 Ru2 N11 C24 57.7(5)
C26 Ru2 N11 C24 93.0(5)
C28 Ru2 N11 C24 36.4(15)
C30 Ru2 N11 C24 22.7(5)
C29 Ru2 N11 C24 1.9(6)
S2 Ru2 N11 C24 -171.3(5)
S1 Ru2 N11 C24 -87.7(4)
C27 Ru2 N11 N12 -66.6(5)
C31 Ru2 N11 N12 -119.7(4)
C26 Ru2 N11 N12 -84.5(4)
C28 Ru2 N11 N12 -141.0(13)
C30 Ru2 N11 N12 -154.7(4)
C29 Ru2 N11 N12 -175.5(4)
S2 Ru2 N11 N12 11.2(4)
S1 Ru2 N11 N12 94.8(4)
C24 N11 N12 C25 172.8(5)
Ru2 N11 N12 C25 -9.6(7)
C48 Ru3 N21 C44 -58.6(5)
C50 Ru3 N21 C44 -112.0(5)
C51 Ru3 N21 C44 -41.7(15)
C49 Ru3 N21 C44 -93.4(5)
C47 Ru3 N21 C44 -23.4(5)
C46 Ru3 N21 C44 -1.6(6)
S3 Ru3 N21 C44 168.0(5)
S4 Ru3 N21 C44 85.5(4)
C48 Ru3 N21 N22 119.9(4)
C50 Ru3 N21 N22 66.6(5)
C51 Ru3 N21 N22 136.9(12)
C49 Ru3 N21 N22 85.2(4)
C47 Ru3 N21 N22 155.2(4)
C46 Ru3 N21 N22 177.0(4)
S3 Ru3 N21 N22 -13.5(4)
S4 Ru3 N21 N22 -96.0(4)
C44 N21 N22 C45 -169.4(5)
Ru3 N21 N22 C45 11.9(6)
C68 Ru4 N31 C64 -101.8(5)
C67 Ru4 N31 C64 -102.5(7)
C70 Ru4 N31 C64 -37.2(5)
C69 Ru4 N31 C64 -75.0(5)
C71 Ru4 N31 C64 -7.8(5)
C66 Ru4 N31 C64 3.2(7)
S4 Ru4 N31 C64 173.1(5)
S3 Ru4 N31 C64 91.1(5)
C68 Ru4 N31 N32 73.5(4)
C67 Ru4 N31 N32 72.8(7)
C70 Ru4 N31 N32 138.1(4)
C69 Ru4 N31 N32 100.4(4)
C71 Ru4 N31 N32 167.5(4)
C66 Ru4 N31 N32 178.5(4)
S4 Ru4 N31 N32 -11.5(4)
S3 Ru4 N31 N32 -93.6(4)
C64 N31 N32 C65 -173.9(5)
Ru4 N31 N32 C65 10.4(6)
C4 O3 C1 C2 -0.5(7)
C4 O3 C1 N1 179.2(5)
O2 N1 C1 O3 -168.9(5)
O1 N1 C1 O3 11.2(7)
O2 N1 C1 C2 10.7(9)
O1 N1 C1 C2 -169.1(6)
O3 C1 C2 C3 0.6(7)
N1 C1 C2 C3 -179.1(6)
C1 C2 C3 C4 -0.3(7)
C2 C3 C4 O3 0.0(7)
C2 C3 C4 C5 179.8(7)
C1 O3 C4 C3 0.3(6)
C1 O3 C4 C5 -179.6(5)
N3 N2 C5 C4 -2.1(9)
Ru1 N2 C5 C4 177.4(5)
C3 C4 C5 N2 -6.1(12)
O3 C4 C5 N2 173.7(5)
N2 N3 C6 N4 179.3(5)
N2 N3 C6 S1 0.7(7)
Ru1 S1 C6 N3 5.9(5)
Ru2 S1 C6 N3 -92.3(5)
Ru1 S1 C6 N4 -172.7(4)
Ru2 S1 C6 N4 89.1(4)
N2 Ru1 C7 C8 130.6(7)
C10 Ru1 C7 C8 66.4(4)
C9 Ru1 C7 C8 28.6(4)
C11 Ru1 C7 C8 103.0(4)
C12 Ru1 C7 C8 132.6(6)
S1 Ru1 C7 C8 -54.1(4)
S2 Ru1 C7 C8 -137.1(4)
N2 Ru1 C7 C12 -2.1(9)
C8 Ru1 C7 C12 -132.6(6)
C10 Ru1 C7 C12 -66.2(4)
C9 Ru1 C7 C12 -104.1(4)
C11 Ru1 C7 C12 -29.6(3)
S1 Ru1 C7 C12 173.3(3)
S2 Ru1 C7 C12 90.3(3)
C12 C7 C8 C9 2.4(9)
Ru1 C7 C8 C9 -53.4(5)
C12 C7 C8 Ru1 55.8(5)
N2 Ru1 C8 C7 -152.1(4)
C10 Ru1 C8 C7 -102.5(4)
C9 Ru1 C8 C7 -133.7(6)
C11 Ru1 C8 C7 -65.3(4)
C12 Ru1 C8 C7 -29.0(4)
S1 Ru1 C8 C7 133.4(4)
S2 Ru1 C8 C7 49.9(4)
N2 Ru1 C8 C9 -18.4(6)
C10 Ru1 C8 C9 31.2(3)
C7 Ru1 C8 C9 133.7(6)
C11 Ru1 C8 C9 68.4(4)
C12 Ru1 C8 C9 104.8(4)
S1 Ru1 C8 C9 -92.9(3)
S2 Ru1 C8 C9 -176.4(3)
C7 C8 C9 C10 -2.0(8)
Ru1 C8 C9 C10 -55.6(4)
C7 C8 C9 C14 177.0(5)
Ru1 C8 C9 C14 123.5(5)
C7 C8 C9 Ru1 53.6(5)
N2 Ru1 C9 C8 170.4(3)
C10 Ru1 C9 C8 -128.9(5)
C7 Ru1 C9 C8 -28.0(4)
C11 Ru1 C9 C8 -100.0(4)
C12 Ru1 C9 C8 -64.6(4)
S1 Ru1 C9 C8 89.0(3)
S2 Ru1 C9 C8 7.5(6)
N2 Ru1 C9 C10 -60.7(4)
C8 Ru1 C9 C10 128.9(5)
C7 Ru1 C9 C10 100.9(4)
C11 Ru1 C9 C10 28.9(3)
C12 Ru1 C9 C10 64.2(4)
S1 Ru1 C9 C10 -142.1(3)
S2 Ru1 C9 C10 136.4(4)
N2 Ru1 C9 C14 56.3(6)
C8 Ru1 C9 C14 -114.1(7)
C10 Ru1 C9 C14 117.0(7)
C7 Ru1 C9 C14 -142.1(6)
C11 Ru1 C9 C14 145.9(6)
C12 Ru1 C9 C14 -178.8(6)
S1 Ru1 C9 C14 -25.1(5)
S2 Ru1 C9 C14 -106.6(6)
C8 C9 C10 C11 0.2(8)
C14 C9 C10 C11 -178.8(5)
Ru1 C9 C10 C11 -55.4(5)
C8 C9 C10 Ru1 55.5(4)
C14 C9 C10 Ru1 -123.5(5)
N2 Ru1 C10 C11 -100.3(4)
C8 Ru1 C10 C11 101.1(4)
C7 Ru1 C10 C11 64.3(4)
C9 Ru1 C10 C11 132.3(5)
C12 Ru1 C10 C11 27.2(3)
S1 Ru1 C10 C11 178.6(3)
S2 Ru1 C10 C11 -4.3(6)
N2 Ru1 C10 C9 127.4(3)
C8 Ru1 C10 C9 -31.2(3)
C7 Ru1 C10 C9 -68.0(4)
C11 Ru1 C10 C9 -132.3(5)
C12 Ru1 C10 C9 -105.1(4)
S1 Ru1 C10 C9 46.3(4)
S2 Ru1 C10 C9 -136.6(4)
C9 C10 C11 C12 1.4(8)
Ru1 C10 C11 C12 -53.3(5)
C9 C10 C11 Ru1 54.7(5)
N2 Ru1 C11 C12 -141.6(3)
C8 Ru1 C11 C12 67.2(4)
C10 Ru1 C11 C12 134.7(5)
C7 Ru1 C11 C12 30.4(3)
C9 Ru1 C11 C12 105.3(4)
S1 Ru1 C11 C12 131.3(4)
S2 Ru1 C11 C12 -47.3(4)
N2 Ru1 C11 C10 83.6(4)
C8 Ru1 C11 C10 -67.5(4)
C7 Ru1 C11 C10 -104.3(4)
C9 Ru1 C11 C10 -29.4(3)
C12 Ru1 C11 C10 -134.7(5)
S1 Ru1 C11 C10 -3.4(7)
S2 Ru1 C11 C10 177.9(3)
C10 C11 C12 C7 -1.1(8)
Ru1 C11 C12 C7 -53.2(4)
C10 C11 C12 C13 176.3(5)
Ru1 C11 C12 C13 124.1(5)
C10 C11 C12 Ru1 52.1(5)
C8 C7 C12 C11 -0.8(8)
Ru1 C7 C12 C11 54.0(4)
C8 C7 C12 C13 -178.2(5)
Ru1 C7 C12 C13 -123.4(5)
C8 C7 C12 Ru1 -54.8(5)
N2 Ru1 C12 C11 48.9(4)
C8 Ru1 C12 C11 -101.6(4)
C10 Ru1 C12 C11 -27.8(3)
C7 Ru1 C12 C11 -130.3(5)
C9 Ru1 C12 C11 -64.7(4)
S1 Ru1 C12 C11 -143.8(3)
S2 Ru1 C12 C11 139.3(3)
N2 Ru1 C12 C7 179.3(3)
C8 Ru1 C12 C7 28.7(4)
C10 Ru1 C12 C7 102.6(4)
C9 Ru1 C12 C7 65.7(4)
C11 Ru1 C12 C7 130.3(5)
S1 Ru1 C12 C7 -13.5(6)
S2 Ru1 C12 C7 -90.4(3)
N2 Ru1 C12 C13 -67.4(6)
C8 Ru1 C12 C13 142.0(6)
C10 Ru1 C12 C13 -144.1(6)
C7 Ru1 C12 C13 113.3(7)
C9 Ru1 C12 C13 179.0(6)
C11 Ru1 C12 C13 -116.3(7)
S1 Ru1 C12 C13 99.9(6)
S2 Ru1 C12 C13 23.0(6)
C8 C9 C14 C15 80.7(7)
C10 C9 C14 C15 -100.4(7)
Ru1 C9 C14 C15 169.2(5)
C8 C9 C14 C16 -154.8(6)
C10 C9 C14 C16 24.1(8)
Ru1 C9 C14 C16 -66.3(7)
C23 O12 C20 C21 1.0(6)
C23 O12 C20 N10 -178.8(5)
O11 N10 C20 O12 179.6(5)
O10 N10 C20 O12 0.5(7)
O11 N10 C20 C21 -0.1(9)
O10 N10 C20 C21 -179.1(6)
O12 C20 C21 C22 -0.9(7)
N10 C20 C21 C22 178.8(6)
C20 C21 C22 C23 0.4(7)
C21 C22 C23 O12 0.1(7)
C21 C22 C23 C24 -178.7(7)
C20 O12 C23 C22 -0.6(6)
C20 O12 C23 C24 178.6(5)
N12 N11 C24 C23 -2.2(8)
Ru2 N11 C24 C23 -179.8(4)
C22 C23 C24 N11 -2.1(12)
O12 C23 C24 N11 179.0(5)
N11 N12 C25 N13 -179.6(5)
N11 N12 C25 S2 0.0(7)
Ru2 S2 C25 N12 7.1(5)
Ru1 S2 C25 N12 -91.0(5)
Ru2 S2 C25 N13 -173.2(4)
Ru1 S2 C25 N13 88.7(5)
N11 Ru2 C26 C31 -69.6(4)
C27 Ru2 C26 C31 128.1(6)
C28 Ru2 C26 C31 100.2(4)
C30 Ru2 C26 C31 29.0(4)
C29 Ru2 C26 C31 64.7(4)
S2 Ru2 C26 C31 -152.0(4)
S1 Ru2 C26 C31 113.3(7)
N11 Ru2 C26 C27 162.3(4)
C31 Ru2 C26 C27 -128.1(6)
C28 Ru2 C26 C27 -27.9(4)
C30 Ru2 C26 C27 -99.1(5)
C29 Ru2 C26 C27 -63.3(4)
S2 Ru2 C26 C27 79.9(4)
S1 Ru2 C26 C27 -14.8(10)
N11 Ru2 C26 C32 49.5(7)
C27 Ru2 C26 C32 -112.7(8)
C31 Ru2 C26 C32 119.2(8)
C28 Ru2 C26 C32 -140.6(7)
C30 Ru2 C26 C32 148.2(7)
C29 Ru2 C26 C32 -176.1(7)
S2 Ru2 C26 C32 -32.9(7)
S1 Ru2 C26 C32 -127.6(7)
C31 C26 C27 C28 1.4(9)
C32 C26 C27 C28 178.4(6)
Ru2 C26 C27 C28 56.3(6)
C31 C26 C27 Ru2 -54.9(5)
C32 C26 C27 Ru2 122.1(6)
N11 Ru2 C27 C28 -161.5(4)
C31 Ru2 C27 C28 -101.9(4)
C26 Ru2 C27 C28 -133.4(6)
C30 Ru2 C27 C28 -64.5(4)
C29 Ru2 C27 C28 -28.6(4)
S2 Ru2 C27 C28 123.8(4)
S1 Ru2 C27 C28 42.0(5)
N11 Ru2 C27 C26 -28.1(6)
C31 Ru2 C27 C26 31.6(4)
C28 Ru2 C27 C26 133.4(6)
C30 Ru2 C27 C26 69.0(4)
C29 Ru2 C27 C26 104.9(4)
S2 Ru2 C27 C26 -102.8(4)
S1 Ru2 C27 C26 175.4(3)
C26 C27 C28 C29 0.8(10)
Ru2 C27 C28 C29 56.2(6)
C26 C27 C28 Ru2 -55.4(6)
N11 Ru2 C28 C27 89.1(14)
C31 Ru2 C28 C27 67.4(4)
C26 Ru2 C28 C27 29.3(4)
C30 Ru2 C28 C27 103.8(4)
C29 Ru2 C28 C27 132.0(6)
S2 Ru2 C28 C27 -61.8(4)
S1 Ru2 C28 C27 -147.5(4)
N11 Ru2 C28 C29 -42.9(15)
C27 Ru2 C28 C29 -132.0(6)
C31 Ru2 C28 C29 -64.6(4)
C26 Ru2 C28 C29 -102.7(5)
C30 Ru2 C28 C29 -28.2(4)
S2 Ru2 C28 C29 166.2(4)
S1 Ru2 C28 C29 80.6(4)
C27 C28 C29 C30 -2.4(10)
Ru2 C28 C29 C30 51.2(5)
C27 C28 C29 C33 -179.8(6)
Ru2 C28 C29 C33 -126.1(6)
C27 C28 C29 Ru2 -53.7(6)
N11 Ru2 C29 C28 169.0(4)
C27 Ru2 C29 C28 29.3(4)
C31 Ru2 C29 C28 104.7(5)
C26 Ru2 C29 C28 67.3(4)
C30 Ru2 C29 C28 133.4(6)
S2 Ru2 C29 C28 -22.2(6)
S1 Ru2 C29 C28 -102.0(4)
N11 Ru2 C29 C30 35.6(5)
C27 Ru2 C29 C30 -104.1(4)
C31 Ru2 C29 C30 -28.7(4)
C26 Ru2 C29 C30 -66.1(4)
C28 Ru2 C29 C30 -133.4(6)
S2 Ru2 C29 C30 -155.6(3)
S1 Ru2 C29 C30 124.6(4)
N11 Ru2 C29 C33 -78.9(8)
C27 Ru2 C29 C33 141.3(8)
C31 Ru2 C29 C33 -143.2(8)
C26 Ru2 C29 C33 179.4(8)
C28 Ru2 C29 C33 112.0(9)
C30 Ru2 C29 C33 -114.6(9)
S2 Ru2 C29 C33 89.8(8)
S1 Ru2 C29 C33 10.1(7)
C28 C29 C30 C31 1.7(9)
C33 C29 C30 C31 179.0(6)
Ru2 C29 C30 C31 52.9(5)
C28 C29 C30 Ru2 -51.2(6)
C33 C29 C30 Ru2 126.1(6)
N11 Ru2 C30 C31 71.7(4)
C27 Ru2 C30 C31 -68.9(4)
C26 Ru2 C30 C31 -29.6(4)
C28 Ru2 C30 C31 -105.3(4)
C29 Ru2 C30 C31 -133.2(6)
S2 Ru2 C30 C31 -33.7(9)
S1 Ru2 C30 C31 165.6(3)
N11 Ru2 C30 C29 -155.1(4)
C27 Ru2 C30 C29 64.4(4)
C31 Ru2 C30 C29 133.2(6)
C26 Ru2 C30 C29 103.6(5)
C28 Ru2 C30 C29 27.9(4)
S2 Ru2 C30 C29 99.5(8)
S1 Ru2 C30 C29 -61.2(4)
C29 C30 C31 C26 0.6(9)
Ru2 C30 C31 C26 55.6(5)
C29 C30 C31 Ru2 -55.0(5)
C27 C26 C31 C30 -2.1(8)
C32 C26 C31 C30 -178.9(6)
Ru2 C26 C31 C30 -56.4(5)
C27 C26 C31 Ru2 54.3(5)
C32 C26 C31 Ru2 -122.5(7)
N11 Ru2 C31 C30 -112.6(4)
C27 Ru2 C31 C30 99.9(4)
C26 Ru2 C31 C30 132.0(6)
C28 Ru2 C31 C30 63.2(4)
C29 Ru2 C31 C30 28.0(4)
S2 Ru2 C31 C30 169.6(3)
S1 Ru2 C31 C30 -24.3(5)
N11 Ru2 C31 C26 115.3(4)
C27 Ru2 C31 C26 -32.2(4)
C28 Ru2 C31 C26 -68.8(4)
C30 Ru2 C31 C26 -132.0(6)
C29 Ru2 C31 C26 -104.0(4)
S2 Ru2 C31 C26 37.5(5)
S1 Ru2 C31 C26 -156.3(3)
C31 C26 C32 C34 12.7(10)
C27 C26 C32 C34 -163.9(7)
Ru2 C26 C32 C34 -78.1(9)
C31 C26 C32 C35 -113.8(8)
C27 C26 C32 C35 69.6(8)
Ru2 C26 C32 C35 155.5(6)
C43 O22 C40 C41 0.3(6)
C43 O22 C40 N20 179.6(5)
O21 N20 C40 O22 -2.7(7)
O20 N20 C40 O22 177.5(5)
O21 N20 C40 C41 176.5(6)
O20 N20 C40 C41 -3.3(9)
O22 C40 C41 C42 0.2(7)
N20 C40 C41 C42 -178.9(6)
C40 C41 C42 C43 -0.7(7)
C41 C42 C43 O22 0.9(7)
C41 C42 C43 C44 178.7(7)
C40 O22 C43 C42 -0.7(6)
C40 O22 C43 C44 -179.2(5)
N22 N21 C44 C43 2.4(8)
Ru3 N21 C44 C43 -178.9(4)
C42 C43 C44 N21 8.0(12)
O22 C43 C44 N21 -174.2(5)
N21 N22 C45 N23 179.1(5)
N21 N22 C45 S3 -0.8(7)
Ru3 S3 C45 N22 -7.8(5)
Ru4 S3 C45 N22 91.8(5)
Ru3 S3 C45 N23 172.2(4)
Ru4 S3 C45 N23 -88.2(5)
N21 Ru3 C46 C47 -37.4(5)
C48 Ru3 C46 C47 29.0(4)
C50 Ru3 C46 C47 102.5(4)
C51 Ru3 C46 C47 131.1(6)
C49 Ru3 C46 C47 65.5(4)
S3 Ru3 C46 C47 159.9(3)
S4 Ru3 C46 C47 -124.9(4)
N21 Ru3 C46 C51 -168.5(3)
C48 Ru3 C46 C51 -102.0(4)
C50 Ru3 C46 C51 -28.6(4)
C49 Ru3 C46 C51 -65.6(4)
C47 Ru3 C46 C51 -131.1(6)
S3 Ru3 C46 C51 28.9(5)
S4 Ru3 C46 C51 104.0(3)
N21 Ru3 C46 C52 78.1(7)
C48 Ru3 C46 C52 144.6(7)
C50 Ru3 C46 C52 -142.0(7)
C51 Ru3 C46 C52 -113.4(8)
C49 Ru3 C46 C52 -179.0(7)
C47 Ru3 C46 C52 115.5(8)
S3 Ru3 C46 C52 -84.5(7)
S4 Ru3 C46 C52 -9.4(6)
C51 C46 C47 C48 -1.0(8)
C52 C46 C47 C48 -179.7(6)
Ru3 C46 C47 C48 -53.4(5)
C51 C46 C47 Ru3 52.4(5)
C52 C46 C47 Ru3 -126.3(6)
N21 Ru3 C47 C48 -73.8(4)
C50 Ru3 C47 C48 66.0(4)
C51 Ru3 C47 C48 102.5(4)
C49 Ru3 C47 C48 28.4(4)
C46 Ru3 C47 C48 132.3(6)
S3 Ru3 C47 C48 36.1(10)
S4 Ru3 C47 C48 -167.9(3)
N21 Ru3 C47 C46 153.8(4)
C48 Ru3 C47 C46 -132.3(6)
C50 Ru3 C47 C46 -66.3(4)
C51 Ru3 C47 C46 -29.9(4)
C49 Ru3 C47 C46 -104.0(4)
S3 Ru3 C47 C46 -96.2(8)
S4 Ru3 C47 C46 59.7(4)
C46 C47 C48 C49 -1.1(9)
Ru3 C47 C48 C49 -56.2(5)
C46 C47 C48 Ru3 55.1(5)
N21 Ru3 C48 C47 111.1(4)
C50 Ru3 C48 C47 -102.5(4)
C51 Ru3 C48 C47 -65.7(4)
C49 Ru3 C48 C47 -133.6(6)
C46 Ru3 C48 C47 -28.6(4)
S3 Ru3 C48 C47 -170.4(3)
S4 Ru3 C48 C47 19.8(5)
N21 Ru3 C48 C49 -115.3(4)
C50 Ru3 C48 C49 31.1(4)
C51 Ru3 C48 C49 67.8(4)
C47 Ru3 C48 C49 133.6(6)
C46 Ru3 C48 C49 104.9(4)
S3 Ru3 C48 C49 -36.9(5)
S4 Ru3 C48 C49 153.4(3)
C47 C48 C49 C50 2.4(9)
Ru3 C48 C49 C50 -53.9(5)
C47 C48 C49 C53 -175.5(6)
Ru3 C48 C49 C53 128.2(6)
C47 C48 C49 Ru3 56.3(5)
N21 Ru3 C49 C48 70.3(4)
C50 Ru3 C49 C48 -129.0(6)
C51 Ru3 C49 C48 -100.6(4)
C47 Ru3 C49 C48 -28.2(4)
C46 Ru3 C49 C48 -64.0(4)
S3 Ru3 C49 C48 153.5(4)
S4 Ru3 C49 C48 -105.5(6)
N21 Ru3 C49 C50 -160.7(4)
C48 Ru3 C49 C50 129.0(6)
C51 Ru3 C49 C50 28.4(4)
C47 Ru3 C49 C50 100.8(4)
C46 Ru3 C49 C50 65.0(4)
S3 Ru3 C49 C50 -77.5(4)
S4 Ru3 C49 C50 23.5(8)
N21 Ru3 C49 C53 -45.0(6)
C48 Ru3 C49 C53 -115.3(7)
C50 Ru3 C49 C53 115.7(7)
C51 Ru3 C49 C53 144.1(6)
C47 Ru3 C49 C53 -143.5(6)
C46 Ru3 C49 C53 -179.3(6)
S3 Ru3 C49 C53 38.2(6)
S4 Ru3 C49 C53 139.2(5)
C48 C49 C50 C51 -1.7(9)
C53 C49 C50 C51 176.2(6)
Ru3 C49 C50 C51 -55.5(5)
C48 C49 C50 Ru3 53.8(5)
C53 C49 C50 Ru3 -128.3(6)
N21 Ru3 C50 C51 162.9(3)
C48 Ru3 C50 C51 101.9(4)
C49 Ru3 C50 C51 132.8(6)
C47 Ru3 C50 C51 65.1(4)
C46 Ru3 C50 C51 28.9(4)
S3 Ru3 C50 C51 -120.8(4)
S4 Ru3 C50 C51 -39.3(4)
N21 Ru3 C50 C49 30.2(6)
C48 Ru3 C50 C49 -30.8(4)
C51 Ru3 C50 C49 -132.8(6)
C47 Ru3 C50 C49 -67.6(4)
C46 Ru3 C50 C49 -103.9(4)
S3 Ru3 C50 C49 106.5(4)
S4 Ru3 C50 C49 -172.1(3)
C49 C50 C51 C46 -0.3(9)
Ru3 C50 C51 C46 -56.0(5)
C49 C50 C51 Ru3 55.6(5)
C47 C46 C51 C50 1.7(9)
C52 C46 C51 C50 -179.6(6)
Ru3 C46 C51 C50 54.6(5)
C47 C46 C51 Ru3 -52.9(5)
C52 C46 C51 Ru3 125.8(6)
N21 Ru3 C51 C50 -83.8(13)
C48 Ru3 C51 C50 -66.5(4)
C49 Ru3 C51 C50 -29.1(4)
C47 Ru3 C51 C50 -103.3(4)
C46 Ru3 C51 C50 -132.6(5)
S3 Ru3 C51 C50 65.2(4)
S4 Ru3 C51 C50 149.6(3)
N21 Ru3 C51 C46 48.8(14)
C48 Ru3 C51 C46 66.2(4)
C50 Ru3 C51 C46 132.6(5)
C49 Ru3 C51 C46 103.6(4)
C47 Ru3 C51 C46 29.3(3)
S3 Ru3 C51 C46 -162.2(3)
S4 Ru3 C51 C46 -77.8(3)
C48 C49 C53 C55 -163.1(7)
C50 C49 C53 C55 19.1(10)
Ru3 C49 C53 C55 -72.2(9)
C48 C49 C53 C54 -33.4(9)
C50 C49 C53 C54 148.9(7)
Ru3 C49 C53 C54 57.5(9)
C63 O32 C60 C61 1.0(7)
C63 O32 C60 N30 -178.3(5)
O30 N30 C60 C61 -11.5(10)
O31 N30 C60 C61 168.2(7)
O30 N30 C60 O32 167.6(5)
O31 N30 C60 O32 -12.7(8)
O32 C60 C61 C62 -0.5(8)
N30 C60 C61 C62 178.6(6)
C60 C61 C62 C63 -0.3(7)
C61 C62 C63 O32 0.8(7)
C61 C62 C63 C64 -176.9(7)
C60 O32 C63 C62 -1.1(6)
C60 O32 C63 C64 177.3(5)
N32 N31 C64 C63 -0.5(9)
Ru4 N31 C64 C63 175.2(5)
C62 C63 C64 N31 4.2(12)
O32 C63 C64 N31 -173.4(5)
N31 N32 C65 N33 -178.9(5)
N31 N32 C65 S4 -1.1(7)
Ru4 S4 C65 N32 -6.5(5)
Ru3 S4 C65 N32 92.9(5)
Ru4 S4 C65 N33 171.4(4)
Ru3 S4 C65 N33 -89.2(5)
N31 Ru4 C66 C67 -147.5(4)
C68 Ru4 C66 C67 -29.3(3)
C70 Ru4 C66 C67 -102.7(4)
C69 Ru4 C66 C67 -66.1(4)
C71 Ru4 C66 C67 -131.2(5)
S4 Ru4 C66 C67 44.6(4)
S3 Ru4 C66 C67 123.9(3)
N31 Ru4 C66 C71 -16.3(6)
C68 Ru4 C66 C71 101.9(4)
C67 Ru4 C66 C71 131.2(5)
C70 Ru4 C66 C71 28.5(3)
C69 Ru4 C66 C71 65.1(4)
S4 Ru4 C66 C71 175.8(3)
S3 Ru4 C66 C71 -104.9(3)
N31 Ru4 C66 C72 97.7(7)
C68 Ru4 C66 C72 -144.1(6)
C67 Ru4 C66 C72 -114.8(7)
C70 Ru4 C66 C72 142.6(7)
C69 Ru4 C66 C72 179.2(6)
C71 Ru4 C66 C72 114.0(7)
S4 Ru4 C66 C72 -70.1(6)
S3 Ru4 C66 C72 9.1(6)
C71 C66 C67 C68 -0.5(8)
C72 C66 C67 C68 176.9(5)
Ru4 C66 C67 C68 53.5(5)
C71 C66 C67 Ru4 -54.0(4)
C72 C66 C67 Ru4 123.4(5)
N31 Ru4 C67 C66 133.7(6)
C68 Ru4 C67 C66 132.7(5)
C70 Ru4 C67 C66 66.0(4)
C69 Ru4 C67 C66 103.9(4)
C71 Ru4 C67 C66 29.8(3)
S4 Ru4 C67 C66 -144.6(3)
S3 Ru4 C67 C66 -60.6(3)
N31 Ru4 C67 C68 1.0(8)
C70 Ru4 C67 C68 -66.7(4)
C69 Ru4 C67 C68 -28.8(3)
C71 Ru4 C67 C68 -102.8(4)
C66 Ru4 C67 C68 -132.7(5)
S4 Ru4 C67 C68 82.7(3)
S3 Ru4 C67 C68 166.7(3)
C66 C67 C68 C69 0.3(8)
Ru4 C67 C68 C69 55.0(5)
C66 C67 C68 Ru4 -54.7(5)
N31 Ru4 C68 C69 47.6(4)
C67 Ru4 C68 C69 -132.8(5)
C70 Ru4 C68 C69 -31.3(3)
C71 Ru4 C68 C69 -67.3(4)
C66 Ru4 C68 C69 -104.4(4)
S4 Ru4 C68 C69 127.5(3)
S3 Ru4 C68 C69 -154.7(3)
N31 Ru4 C68 C67 -179.6(3)
C70 Ru4 C68 C67 101.5(4)
C69 Ru4 C68 C67 132.8(5)
C71 Ru4 C68 C67 65.5(3)
C66 Ru4 C68 C67 28.4(3)
S4 Ru4 C68 C67 -99.7(3)
S3 Ru4 C68 C67 -21.9(5)
C67 C68 C69 C70 0.6(8)
Ru4 C68 C69 C70 55.4(4)
C67 C68 C69 C73 -175.8(5)
Ru4 C68 C69 C73 -121.0(5)
C67 C68 C69 Ru4 -54.8(5)
N31 Ru4 C69 C68 -141.4(3)
C67 Ru4 C69 C68 29.1(3)
C70 Ru4 C69 C68 128.7(5)
C71 Ru4 C69 C68 101.5(4)
C66 Ru4 C69 C68 65.0(4)
S4 Ru4 C69 C68 -59.1(3)
S3 Ru4 C69 C68 106.6(6)
N31 Ru4 C69 C70 89.9(4)
C68 Ru4 C69 C70 -128.7(5)
C67 Ru4 C69 C70 -99.6(4)
C71 Ru4 C69 C70 -27.2(3)
C66 Ru4 C69 C70 -63.6(4)
S4 Ru4 C69 C70 172.2(3)
S3 Ru4 C69 C70 -22.0(8)
N31 Ru4 C69 C73 -23.7(5)
C68 Ru4 C69 C73 117.6(7)
C67 Ru4 C69 C73 146.7(6)
C70 Ru4 C69 C73 -113.7(7)
C71 Ru4 C69 C73 -140.8(6)
C66 Ru4 C69 C73 -177.3(6)
S4 Ru4 C69 C73 58.5(5)
S3 Ru4 C69 C73 -135.7(5)
C68 C69 C70 C71 -1.5(8)
C73 C69 C70 C71 175.1(5)
Ru4 C69 C70 C71 53.5(5)
C68 C69 C70 Ru4 -54.9(4)
C73 C69 C70 Ru4 121.6(5)
N31 Ru4 C70 C71 132.4(4)
C68 Ru4 C70 C71 -103.6(4)
C67 Ru4 C70 C71 -65.6(4)
C69 Ru4 C70 C71 -134.7(6)
C66 Ru4 C70 C71 -29.2(4)
S4 Ru4 C70 C71 -149.0(3)
S3 Ru4 C70 C71 38.1(4)
N31 Ru4 C70 C69 -92.9(3)
C68 Ru4 C70 C69 31.2(3)
C67 Ru4 C70 C69 69.2(4)
C71 Ru4 C70 C69 134.7(6)
C66 Ru4 C70 C69 105.6(4)
S4 Ru4 C70 C69 -14.2(5)
S3 Ru4 C70 C69 172.9(3)
C69 C70 C71 C66 1.3(8)
Ru4 C70 C71 C66 54.4(5)
C69 C70 C71 Ru4 -53.1(5)
C67 C66 C71 C70 -0.3(8)
C72 C66 C71 C70 -177.7(5)
Ru4 C66 C71 C70 -54.2(5)
C67 C66 C71 Ru4 53.9(5)
C72 C66 C71 Ru4 -123.5(5)
N31 Ru4 C71 C70 -55.7(4)
C68 Ru4 C71 C70 65.4(4)
C67 Ru4 C71 C70 103.1(4)
C69 Ru4 C71 C70 28.0(4)
C66 Ru4 C71 C70 132.4(5)
S4 Ru4 C71 C70 121.3(5)
S3 Ru4 C71 C70 -150.7(4)
N31 Ru4 C71 C66 171.9(3)
C68 Ru4 C71 C66 -67.0(4)
C67 Ru4 C71 C66 -29.3(3)
C70 Ru4 C71 C66 -132.4(5)
C69 Ru4 C71 C66 -104.5(4)
S4 Ru4 C71 C66 -11.1(7)
S3 Ru4 C71 C66 76.9(3)
C68 C69 C73 C74 24.5(8)
C70 C69 C73 C74 -151.8(5)
Ru4 C69 C73 C74 -64.4(7)
C68 C69 C73 C75 -100.3(6)
C70 C69 C73 C75 83.4(7)
Ru4 C69 C73 C75 170.8(4)
